data_2200838
loop_
_publ_author_name
'Kooijman, Huub'
'Spek, Anthony L.'
'Bouwman, Elisabeth'
'Miccich\`e, Fabrizio'
'Warzeska, Sabine T.'
'Reedijk, Jan'

_publ_section_title
;<i>cyclo</i>-Decakis(\m-2,2-diphenylacetato-<i>O,O</i>')dodecakis(\m-methoxo)decairon(III))
 mixed solvate
;
_journal_issue 3
_journal_name_full 'Acta Crystallographica Section E'
_journal_page_first m93
_journal_page_last m95
_journal_paper_doi 10.1107/S1600536802002465
_journal_volume 58
_journal_year 2002
_chemical_formula_iupac '[Fe10 (C14 H11 O2)10 (C H3 O)20]'
_chemical_formula_moiety 'C160 H170 Fe10 O40'
_chemical_formula_sum 'C160 H170 Fe10 O40'
_chemical_formula_weight 3291.47
_chemical_name_systematic
;
 ?
;
_space_group_IT_number 2
_symmetry_cell_setting triclinic
_symmetry_space_group_name_Hall '-P 1'
_symmetry_space_group_name_H-M 'P -1'
_atom_sites_solution_hydrogens geom
_atom_sites_solution_primary direct
_atom_sites_solution_secondary difmap
_cell_angle_alpha 82.980(10)
_cell_angle_beta 77.686(10)
_cell_angle_gamma 82.656(10)
_cell_formula_units_Z 1
_cell_length_a 12.4268(12)
_cell_length_b 18.8782(16)
_cell_length_c 19.5576(16)
_cell_measurement_reflns_used 408
_cell_measurement_temperature 150
_cell_measurement_theta_max 25.0
_cell_measurement_theta_min 2.0
_cell_volume 4424.4(7)
_computing_cell_refinement 'DENZO (Otwinowski & Minor, 1997)'
_computing_data_collection 'COLLECT (Nonius, 1998)'
_computing_data_reduction DENZO
_computing_molecular_graphics 'PLATON (Spek, 2002)'
_computing_publication_material PLATON
_computing_structure_refinement 'SHELXL97 (Sheldrick, 1997)'
_computing_structure_solution 'SHELXS86 (Sheldrick, 1985)'
_diffrn_ambient_temperature 150
_diffrn_detector_area_resol_mean 18.4
_diffrn_measured_fraction_theta_full .991
_diffrn_measured_fraction_theta_max .991
_diffrn_measurement_device_type 'Nonius KappaCCD area-detector'
_diffrn_measurement_method '\f scans and \w scans with \k offset'
_diffrn_radiation_monochromator graphite
_diffrn_radiation_source 'Rotating Anode'
_diffrn_radiation_type MoK\a
_diffrn_radiation_wavelength .71073
_diffrn_reflns_av_R_equivalents .1191
_diffrn_reflns_av_sigmaI/netI .1204
_diffrn_reflns_limit_h_max 14
_diffrn_reflns_limit_h_min -14
_diffrn_reflns_limit_k_max 22
_diffrn_reflns_limit_k_min -22
_diffrn_reflns_limit_l_max 23
_diffrn_reflns_limit_l_min -23
_diffrn_reflns_number 91822
_diffrn_reflns_reduction_process
;
 ?
;
_diffrn_reflns_theta_full 25.43
_diffrn_reflns_theta_max 25.43
_diffrn_reflns_theta_min 1.09
_diffrn_standards_number 0
_exptl_absorpt_coefficient_mu .862
_exptl_absorpt_correction_type none
_exptl_crystal_colour brown
_exptl_crystal_density_diffrn 1.235
_exptl_crystal_density_method 'Not Measured'
_exptl_crystal_description block
_exptl_crystal_F_000 1710
_exptl_crystal_size_max .200
_exptl_crystal_size_mid .150
_exptl_crystal_size_min .100
_refine_diff_density_max .785
_refine_diff_density_min -.524
_refine_ls_extinction_method none
_refine_ls_goodness_of_fit_ref 1.112
_refine_ls_hydrogen_treatment mixed
_refine_ls_matrix_type full
_refine_ls_number_parameters 977
_refine_ls_number_reflns 16169
_refine_ls_number_restraints 960
_refine_ls_restrained_S_all 1.109
_refine_ls_R_factor_all .1546
_refine_ls_R_factor_gt .0780
_refine_ls_shift/su_max .008
_refine_ls_shift/su_mean .000
_refine_ls_structure_factor_coef Fsqd
_refine_ls_weighting_details 'w = 1/[\s^2^(F~o~^2^)+(0.05P)^2^+5.0P] where P = (F~o~^2^+2Fc^2^)/3'
_refine_ls_weighting_scheme calc
_refine_ls_wR_factor_gt .1559
_refine_ls_wR_factor_ref .1731
_reflns_number_gt 8452
_reflns_number_total 16169
_reflns_threshold_expression I>2\s(I)
_cod_data_source_file bt6110.cif
_cod_data_source_block I
_cod_depositor_comments
;
The following automatic conversions were performed:
'_symmetry_cell_setting' value 'Triclinic' changed to 'triclinic'
according to '/home/saulius/struct/CIF-dictionaries/cif_core.dic'
dictionary named 'cif_core.dic' version 2.4.1 from 2010-06-29.

Automatic conversion script
Id: cif_fix_enum 1527 2010-12-29 10:47:43Z saulius 

The following automatic conversions were performed:

'_symmetry_cell_setting' value 'Triclinic' changed to 'triclinic'
according to /home/saulius/struct/CIF-dictionaries/cif_core.dic
dictionary named 'cif_core.dic' version 2.4.1 from
2010-06-29.

'_atom_sites_solution_hydrogens' value 'geom ' changed
to 'geom' according to
/home/saulius/struct/CIF-dictionaries/cif_core.dic dictionary named
'cif_core.dic' version 2.4.1 from
2010-06-29.

'_atom_sites_solution_primary' value 'direct ' changed
to 'direct' according to
/home/saulius/struct/CIF-dictionaries/cif_core.dic dictionary named
'cif_core.dic' version 2.4.1 from
2010-06-29.

'_atom_sites_solution_secondary' value 'difmap ' changed
to 'difmap' according to
/home/saulius/struct/CIF-dictionaries/cif_core.dic dictionary named
'cif_core.dic' version 2.4.1 from 2010-06-29.

Automatic conversion script
Id: cif_fix_values 1715 2011-07-08 13:25:40Z adriana 
;
_cod_database_code 2200838
_cod_database_fobs_code 2200838

loop_
_symmetry_equiv_pos_as_xyz
x,y,z
-x,-y,-z

loop_
_atom_site_aniso_label
_atom_site_aniso_U_11
_atom_site_aniso_U_22
_atom_site_aniso_U_33
_atom_site_aniso_U_12
_atom_site_aniso_U_13
_atom_site_aniso_U_23
Fe1 .0642(6) .0314(4) .0294(4) .0070(4) -.0046(4) .0030(3)
Fe2 .0879(7) .0296(5) .0305(4) .0104(4) .0006(4) .0031(3)
Fe3 .1128(8) .0301(5) .0278(4) .0158(5) .0025(4) .0030(3)
Fe4 .1044(7) .0287(5) .0296(4) .0134(5) -.0008(4) .0024(3)
Fe5 .0676(6) .0292(4) .0298(4) .0042(4) -.0054(4) .0034(3)
O11 .077(3) .031(2) .0300(18) -.0001(18) -.0094(17) .0001(15)
O12 .071(2) .031(2) .0353(19) .0029(18) .0015(17) -.0035(15)
O21 .082(3) .029(2) .0292(18) .0089(19) .0020(18) -.0057(15)
O22 .110(3) .054(3) .0290(19) .025(2) -.013(2) -.0076(17)
O31 .100(3) .026(2) .0318(19) .011(2) -.0064(19) .0012(15)
O32 .106(3) .027(2) .039(2) .003(2) .021(2) -.0003(16)
O41 .080(3) .0288(19) .0272(18) -.0021(18) -.0002(17) .0013(14)
O42 .095(3) .029(2) .036(2) .0164(19) -.0200(19) .0011(15)
O51 .049(2) .0274(19) .0394(19) .0064(17) -.0046(16) .0046(15)
O52 .057(2) .046(2) .038(2) -.0027(19) -.0098(17) .0059(16)
O101 .073(3) .053(2) .036(2) .020(2) -.0053(18) .0073(18)
O102 .093(3) .056(3) .034(2) .030(2) -.003(2) .0114(18)
O201 .114(3) .027(2) .049(2) .012(2) .028(2) .0043(17)
O202 .142(4) .029(2) .041(2) .016(2) .026(2) .0078(17)
O301 .163(4) .040(2) .026(2) .036(3) -.006(2) .0021(17)
O302 .143(4) .040(2) .031(2) .027(2) -.014(2) .0024(17)
O401 .115(3) .033(2) .040(2) .012(2) .017(2) .0078(18)
O402 .080(3) .041(2) .038(2) .002(2) .0064(19) .0042(17)
O501 .082(3) .0264(19) .0339(19) .0108(18) -.0108(18) .0003(15)
O502 .074(3) .027(2) .0298(19) .0118(18) -.0061(18) .0013(15)
C11A .087(7) .056(6) .044(5) -.014(5) -.014(4) -.006(4)
C12 .114(6) .046(4) .058(4) -.027(4) .012(4) -.012(3)
C21A .077(6) .068(7) .056(5) .004(5) .006(4) -.024(5)
C22 .130(6) .133(7) .050(4) .038(6) -.033(4) -.027(4)
C31A .088(7) .040(7) .31(2) .002(6) .044(11) -.031(10)
C32 .131(6) .033(4) .092(5) -.005(4) .041(5) -.008(4)
C41A .123(9) .034(5) .068(6) -.004(5) -.025(6) -.002(4)
C42 .155(7) .062(5) .082(5) .025(5) -.076(5) -.012(4)
C51A .070(6) .047(6) .065(6) -.004(5) -.006(5) .014(4)
C52 .059(4) .111(6) .076(5) -.015(4) -.019(4) .025(4)
C103 .078(4) .054(4) .043(3) .018(3) -.006(3) .008(3)
C104 .087(5) .091(4) .053(4) .039(4) -.017(3) .006(3)
C105 .129(6) .081(4) .067(5) .051(4) -.042(5) .007(4)
C106 .168(7) .107(6) .102(6) .088(6) -.056(6) -.007(5)
C107 .202(9) .102(6) .122(8) .099(7) -.084(8) -.019(6)
C108 .226(11) .093(7) .202(12) .074(7) -.070(12) .010(7)
C109 .194(9) .063(6) .281(14) .035(6) -.030(10) .025(8)
C110 .152(7) .067(5) .202(10) .033(5) -.045(8) .020(6)
C111 .087(5) .107(6) .054(4) .025(4) -.014(4) .011(4)
C112 .145(8) .136(8) .075(5) -.015(6) -.017(5) .007(5)
C113 .145(8) .189(10) .098(6) -.042(7) -.019(6) -.010(6)
C114 .096(7) .210(11) .090(5) -.020(6) -.023(5) -.022(6)
C115 .091(7) .189(10) .065(5) -.002(6) -.016(5) .003(5)
C116 .094(6) .132(7) .057(4) .005(5) -.025(4) .020(4)
C203 .122(6) .032(3) .054(4) .007(3) .024(4) .008(3)
C204 .142(6) .037(4) .091(5) .006(4) .056(4) .006(3)
C205 .184(8) .044(4) .098(5) .025(5) .060(5) .031(4)
C206 .128(8) .187(11) .288(13) .036(7) .026(7) .187(10)
C207 .154(10) .291(15) .354(16) .028(8) -.002(9) .255(13)
C208 .200(12) .191(12) .281(14) .073(9) .051(10) .172(11)
C209 .257(12) .077(7) .127(8) .038(8) .072(8) .059(6)
C210 .266(10) .046(5) .078(6) -.010(6) .051(6) .011(4)
C211 .143(7) .034(4) .125(6) -.008(5) .059(5) -.005(4)
C212 .140(8) .154(10) .267(14) -.003(8) .027(8) -.124(10)
C213 .147(9) .199(12) .327(16) -.017(8) .002(9) -.157(11)
C214 .193(11) .129(10) .223(12) -.036(9) .043(9) -.095(9)
C215 .184(9) .035(5) .139(8) -.027(6) .056(7) -.018(5)
C216 .172(7) .034(4) .112(6) -.005(5) .068(5) -.001(4)
C303 .136(6) .042(4) .029(3) .020(4) -.008(3) .000(3)
C304 .142(5) .054(4) .026(3) .035(4) .000(3) .002(3)
C305 .087(5) .082(4) .045(4) .024(4) -.004(3) .020(3)
C306 .168(9) .124(7) .143(8) .072(6) .073(7) .079(6)
C307 .177(11) .149(9) .256(14) .028(9) .098(10) .072(8)
C308 .118(8) .150(8) .169(10) -.049(7) -.035(6) .087(7)
C309 .196(10) .110(6) .099(6) -.053(7) -.073(6) .039(5)
C310 .188(8) .068(4) .046(4) -.029(5) -.020(4) .019(3)
C311 .149(6) .063(5) .045(4) -.003(4) -.004(4) -.013(3)
C312 .142(6) .115(7) .077(5) -.004(6) -.021(5) -.016(5)
C313 .128(6) .169(9) .088(6) -.008(7) -.006(6) -.025(5)
C314 .177(9) .173(11) .150(10) -.080(8) .003(8) -.049(7)
C315 .212(11) .115(8) .130(9) -.002(9) -.061(8) -.041(6)
C316 .195(9) .118(8) .117(7) .035(8) -.050(7) -.047(6)
C403 .104(4) .038(4) .037(3) -.003(3) .002(3) .001(3)
C404 .095(4) .063(4) .056(4) -.001(4) .010(3) .020(3)
C405 .090(5) .048(4) .060(4) .033(3) .017(3) .018(3)
C406 .143(7) .070(5) .072(5) .003(5) .046(5) -.012(4)
C407 .247(11) .098(7) .087(6) -.033(7) .063(7) -.031(5)
C408 .233(11) .112(7) .090(6) -.013(7) .070(7) -.038(5)
C409 .154(8) .078(5) .072(5) .037(5) .033(5) .013(4)
C410 .096(5) .071(5) .061(4) .032(4) .020(4) .015(3)
C411 .132(6) .196(10) .121(7) -.083(6) -.039(6) .093(7)
C412 .091(7) .249(10) .114(7) .043(7) .012(5) .068(8)
C413 .101(9) .372(17) .238(13) -.031(9) -.014(9) .179(13)
C414 .222(15) .43(2) .293(16) -.118(13) -.124(13) .250(16)
C415 .197(12) .41(2) .38(2) -.112(14) -.167(13) .200(17)
C416 .196(12) .345(15) .280(15) -.119(11) -.142(11) .158(13)
C503 .067(4) .028(3) .041(3) .012(3) -.010(3) -.001(2)
C504 .114(4) .029(3) .044(3) .004(3) -.017(3) -.003(2)
C505 .130(5) .038(4) .045(4) .030(4) .002(4) .007(3)
C506 .182(8) .077(5) .098(6) .042(5) -.007(6) -.047(5)
C507 .207(11) .123(9) .130(9) .086(7) -.002(9) -.051(8)
C508 .196(10) .131(10) .164(10) .067(8) .082(10) .003(8)
C509 .160(7) .114(8) .201(11) .032(6) .106(8) .023(7)
C510 .125(6) .065(5) .119(7) .026(4) .051(6) .002(5)
C511 .160(6) .032(4) .072(4) .002(4) -.061(5) -.004(3)
C512 .194(8) .074(6) .220(9) -.065(7) -.139(7) .043(6)
C513 .244(10) .100(8) .292(13) -.067(8) -.191(10) .050(9)
C514 .323(13) .075(7) .244(12) -.048(10) -.215(12) .018(7)
C515 .301(13) .080(7) .107(7) .007(9) -.126(8) -.009(5)
C516 .219(8) .070(5) .063(4) .019(5) -.064(5) -.015(4)

loop_
_atom_site_label
_atom_site_fract_x
_atom_site_fract_y
_atom_site_fract_z
_atom_site_U_iso_or_equiv
_atom_site_thermal_displace_type
_atom_site_calc_flag
_atom_site_refinement_flags
_atom_site_occupancy
_atom_site_type_symbol
Fe1 .27243(7) .22868(4) 1.05187(4) .0440(3) Uani . . 1.000 Fe
Fe2 .38596(7) .23537(4) .89897(4) .0532(3) Uani . . 1.000 Fe
Fe3 .53431(8) .15450(4) .78439(4) .0620(3) Uani . . 1.000 Fe
Fe4 .67531(8) .01627(4) .74884(4) .0584(3) Uani . . 1.000 Fe
Fe5 .75093(7) -.13007(4) .81350(4) .0442(3) Uani . . 1.000 Fe
O11 .2990(3) .17064(17) .97046(16) .0470(13) Uani . . 1.000 O
O12 .3970(3) .27267(18) .98749(16) .0483(11) Uani . . 1.000 O
O21 .5269(3) .17301(18) .88311(16) .0498(13) Uani . . 1.000 O
O22 .3775(4) .1885(2) .81577(18) .0672(15) Uani . . 1.000 O
O31 .5270(4) .04968(18) .80112(17) .0555(14) Uani . . 1.000 O
O32 .6932(3) .11705(18) .76016(18) .0638(14) Uani . . 1.000 O
O41 .7340(3) -.02857(17) .83229(16) .0476(13) Uani . . 1.000 O
O42 .6505(3) -.08477(18) .75033(17) .0547(14) Uani . . 1.000 O
O51 .6352(3) -.16310(17) .89202(16) .0408(11) Uani . . 1.000 O
O52 .8387(3) -.17137(18) .88552(17) .0481(12) Uani . . 1.000 O
O101 .1591(3) .2966(2) 1.00747(18) .0582(14) Uani . . 1.000 O
O102 .2465(3) .3024(2) .89440(18) .0672(16) Uani . . 1.000 O
O201 .4661(4) .31626(19) .83888(19) .0724(14) Uani . . 1.000 O
O202 .5745(4) .2568(2) .75261(19) .0805(16) Uani . . 1.000 O
O301 .5180(4) .1501(2) .68360(18) .0829(16) Uani . . 1.000 O
O302 .6266(4) .0494(2) .65520(18) .0756(16) Uani . . 1.000 O
O401 .8317(4) -.0017(2) .68881(18) .0703(14) Uani . . 1.000 O
O402 .8872(3) -.11053(19) .73759(17) .0572(14) Uani . . 1.000 O
O501 .7637(3) -.22763(18) .77654(16) .0493(13) Uani . . 1.000 O
O502 .7471(3) -.30137(17) .87623(17) .0461(14) Uani . . 1.000 O
C11A .2131(8) .1324(5) .9576(4) .062(3) Uani . . .696(4) C
C12 .4332(6) .3404(3) .9930(3) .075(3) Uani . . 1.000 C
C21A .6207(8) .1884(5) .9066(5) .069(3) Uani . . .696(4) C
C22 .2929(7) .2041(5) .7743(3) .105(3) Uani . . 1.000 C
C31A .4379(10) .0178(6) .8070(10) .158(7) Uani . . .696(4) C
C32 .7784(6) .1578(3) .7226(4) .095(3) Uani . . 1.000 C
C41A .8120(9) .0035(5) .8586(5) .075(4) Uani . . .696(4) C
C42 .6230(7) -.1182(4) .6955(4) .095(3) Uani . . 1.000 C
C51A .5295(7) -.1819(5) .8812(4) .064(3) Uani . . .696(4) C
C52 .9546(5) -.1881(4) .8747(4) .084(3) Uani . . 1.000 C
C103 .1654(5) .3173(3) .9433(3) .063(2) Uani . . 1.000 C
C104 .0666(6) .3656(4) .9217(3) .082(3) Uani . . 1.000 C
C105 .0902(8) .4446(4) .9044(4) .096(3) Uani . . 1.000 C
C106 -.0015(8) .4963(5) .9144(4) .131(4) Uani . . 1.000 C
C107 .0141(11) .5698(6) .8968(6) .144(4) Uani . . 1.000 C
C108 .1177(13) .5889(7) .8751(7) .180(6) Uani . . 1.000 C
C109 .2063(11) .5398(5) .8667(7) .190(6) Uani . . 1.000 C
C110 .1924(10) .4681(5) .8832(6) .146(4) Uani . . 1.000 C
C111 .0366(6) .3337(5) .8609(4) .087(3) Uani . . 1.000 C
C112 -.0183(8) .2740(6) .8765(5) .121(4) Uani . . 1.000 C
C113 -.0414(8) .2419(6) .8220(5) .143(5) Uani . . 1.000 C
C114 -.0100(8) .2683(7) .7531(5) .130(5) Uani . . 1.000 C
C115 .0435(7) .3304(6) .7373(4) .117(4) Uani . . 1.000 C
C116 .0653(6) .3614(5) .7919(4) .097(3) Uani . . 1.000 C
C203 .5387(6) .3124(3) .7835(3) .078(3) Uani . . 1.000 C
C204 .5870(7) .3808(4) .7503(4) .104(3) Uani . . 1.000 C
C205 .5170(10) .4241(4) .7023(4) .128(3) Uani . . 1.000 C
C206 .4150(10) .4059(7) .6992(8) .234(6) Uani . . 1.000 C
C207 .3496(11) .4375(9) .6451(9) .303(8) Uani . . 1.000 C
C208 .3971(13) .4987(9) .6048(9) .264(7) Uani . . 1.000 C
C209 .4950(13) .5162(6) .6067(6) .181(5) Uani . . 1.000 C
C210 .5557(10) .4789(4) .6535(4) .145(4) Uani . . 1.000 C
C211 .6163(9) .4226(4) .8068(5) .114(3) Uani . . 1.000 C
C212 .7147(11) .4078(7) .8251(8) .190(6) Uani . . 1.000 C
C213 .7404(11) .4401(8) .8798(9) .221(7) Uani . . 1.000 C
C214 .6609(12) .4878(7) .9142(8) .186(6) Uani . . 1.000 C
C215 .5623(10) .5030(4) .8966(6) .130(4) Uani . . 1.000 C
C216 .5394(8) .4699(4) .8422(4) .122(3) Uani . . 1.000 C
C303 .5678(6) .1066(3) .6403(3) .073(3) Uani . . 1.000 C
C304 .5549(7) .1239(3) .5638(3) .081(2) Uani . . 1.000 C
C305 .5971(6) .1949(4) .5334(3) .078(3) Uani . . 1.000 C
C306 .6725(9) .1953(6) .4728(5) .176(5) Uani . . 1.000 C
C307 .7116(11) .2539(8) .4403(8) .227(7) Uani . . 1.000 C
C308 .6879(9) .3182(7) .4735(7) .150(5) Uani . . 1.000 C
C309 .6058(9) .3221(5) .5303(5) .129(4) Uani . . 1.000 C
C310 .5602(8) .2561(4) .5613(4) .102(3) Uani . . 1.000 C
C311 .4395(8) .1174(4) .5547(3) .088(3) Uani . . 1.000 C
C312 .3435(8) .1598(5) .5880(4) .112(3) Uani . . 1.000 C
C313 .2367(9) .1546(6) .5768(5) .130(4) Uani . . 1.000 C
C314 .2237(11) .1089(7) .5294(6) .164(6) Uani . . 1.000 C
C315 .3162(12) .0755(6) .4896(6) .147(5) Uani . . 1.000 C
C316 .4175(11) .0823(6) .5007(6) .142(5) Uani . . 1.000 C
C403 .9013(6) -.0559(3) .6940(3) .063(2) Uani . . 1.000 C
C404 1.0114(6) -.0529(4) .6428(3) .078(2) Uani . . 1.000 C
C405 1.0205(6) -.0994(4) .5842(3) .076(3) Uani . . 1.000 C
C406 .9820(7) -.1637(4) .5939(4) .106(3) Uani . . 1.000 C
C407 .9998(9) -.2071(5) .5400(4) .155(5) Uani . . 1.000 C
C408 1.0575(10) -.1802(6) .4722(5) .158(5) Uani . . 1.000 C
C409 1.0974(8) -.1160(5) .4644(4) .116(4) Uani . . 1.000 C
C410 1.0804(6) -.0764(4) .5179(3) .087(3) Uani . . 1.000 C
C411 1.1088(9) -.0740(7) .6795(5) .151(5) Uani . . 1.000 C
C412 1.1442(8) -.1446(8) .7013(5) .169(5) Uani . . 1.000 C
C413 1.2340(11) -.1691(11) .7309(9) .257(8) Uani . . 1.000 C
C414 1.3002(17) -.1280(13) .7293(10) .321(10) Uani . . 1.000 C
C415 1.2887(15) -.0626(13) .7022(11) .326(10) Uani . . 1.000 C
C416 1.1887(13) -.0387(10) .6724(9) .267(8) Uani . . 1.000 C
C503 .7563(5) -.2889(3) .8106(3) .0472(19) Uani . . 1.000 C
C504 .7601(6) -.3518(3) .7690(3) .0632(19) Uani . . 1.000 C
C505 .8749(7) -.3770(3) .7346(3) .078(3) Uani . . 1.000 C
C506 .8982(9) -.4436(4) .7111(4) .124(4) Uani . . 1.000 C
C507 1.0007(12) -.4698(7) .6775(6) .164(6) Uani . . 1.000 C
C508 1.0854(12) -.4299(7) .6699(7) .190(6) Uani . . 1.000 C
C509 1.0715(9) -.3613(6) .6932(6) .187(5) Uani . . 1.000 C
C510 .9638(8) -.3377(4) .7253(4) .118(3) Uani . . 1.000 C
C511 .6794(8) -.3330(3) .7173(4) .083(3) Uani . . 1.000 C
C512 .5708(10) -.3480(5) .7384(6) .148(4) Uani . . 1.000 C
C513 .4946(12) -.3267(6) .6940(8) .193(6) Uani . . 1.000 C
C514 .5360(15) -.2923(6) .6267(9) .191(6) Uani . . 1.000 C
C515 .6415(12) -.2784(6) .6062(6) .152(5) Uani . . 1.000 C
C516 .7160(9) -.2974(4) .6514(4) .114(3) Uani . . 1.000 C
C11B .3198(17) .0941(11) .9716(10) .0610 Uiso . . .304(4) C
C21B .5560(17) .1179(11) .9380(11) .0700 Uiso . . .304(4) C
C31B .469(3) .013(2) .871(2) .1570 Uiso . . .304(4) C
C41B .7069(19) -.0030(12) .8996(11) .0750 Uiso . . .304(4) C
C51B .5432(16) -.1179(11) .9245(10) .0640 Uiso . . .304(4) C
H12C .43360 .34500 1.04230 .1120 Uiso calc R 1.000 H
H21A .61560 .16980 .95600 .1040 Uiso calc R .696(4) H
H11A .24680 .09210 .93040 .0920 Uiso calc R .696(4) H
H11B .16520 .16500 .93120 .0920 Uiso calc R .696(4) H
H11C .16910 .11420 1.00260 .0920 Uiso calc R .696(4) H
H12A .38270 .37920 .97550 .1120 Uiso calc R 1.000 H
H12B .50820 .34320 .96480 .1120 Uiso calc R 1.000 H
H31A .45630 -.02560 .78220 .2350 Uiso calc R .696(4) H
H31B .38270 .05040 .78640 .2350 Uiso calc R .696(4) H
H31C .40770 .00480 .85690 .2350 Uiso calc R .696(4) H
H32A .84690 .12590 .71040 .1420 Uiso calc R 1.000 H
H32B .79040 .19350 .75190 .1420 Uiso calc R 1.000 H
H32C .75720 .18220 .67960 .1420 Uiso calc R 1.000 H
H41A .79780 .05590 .85120 .1120 Uiso calc R .696(4) H
H41B .88700 -.01180 .83380 .1120 Uiso calc R .696(4) H
H41C .80520 -.01130 .90900 .1120 Uiso calc R .696(4) H
H42A .57210 -.08490 .67200 .1420 Uiso calc R 1.000 H
H21B .62340 .24050 .90180 .1040 Uiso calc R .696(4) H
H21C .68800 .16580 .87810 .1040 Uiso calc R .696(4) H
H22A .31630 .23960 .73470 .1580 Uiso calc R 1.000 H
H22B .22370 .22330 .80350 .1580 Uiso calc R 1.000 H
H22C .28130 .16000 .75640 .1580 Uiso calc R 1.000 H
H52A .97620 -.20340 .92010 .1250 Uiso calc R 1.000 H
H52B .99090 -.14550 .85260 .1250 Uiso calc R 1.000 H
H52C .97720 -.22690 .84400 .1250 Uiso calc R 1.000 H
H104 .00240 .36310 .96230 .0980 Uiso calc R 1.000 H
H106 -.07360 .48230 .93290 .1570 Uiso calc R 1.000 H
H107 -.04780 .60520 .90020 .1720 Uiso calc R 1.000 H
H108 .12820 .63840 .86550 .2150 Uiso calc R 1.000 H
H109 .27840 .55440 .84960 .2280 Uiso calc R 1.000 H
H110 .25610 .43400 .87960 .1750 Uiso calc R 1.000 H
H112 -.04040 .25480 .92390 .1450 Uiso calc R 1.000 H
H113 -.08020 .20040 .83280 .1710 Uiso calc R 1.000 H
H114 -.02470 .24450 .71650 .1560 Uiso calc R 1.000 H
H115 .06430 .35060 .69010 .1410 Uiso calc R 1.000 H
H116 .10170 .40390 .78170 .1160 Uiso calc R 1.000 H
H204 .65920 .36550 .71920 .1250 Uiso calc R 1.000 H
H206 .38380 .37050 .73400 .2800 Uiso calc R 1.000 H
H207 .28510 .41950 .63830 .3630 Uiso calc R 1.000 H
H208 .35510 .52840 .57490 .3170 Uiso calc R 1.000 H
H209 .52450 .55480 .57560 .2170 Uiso calc R 1.000 H
H210 .62770 .49170 .65200 .1740 Uiso calc R 1.000 H
H212 .76880 .37470 .80060 .2280 Uiso calc R 1.000 H
H213 .81060 .42910 .89260 .2650 Uiso calc R 1.000 H
H214 .67660 .51050 .95120 .2230 Uiso calc R 1.000 H
H215 .50800 .53610 .92100 .1570 Uiso calc R 1.000 H
H216 .46880 .48050 .82970 .1460 Uiso calc R 1.000 H
H304 .60450 .08640 .53680 .0970 Uiso calc R 1.000 H
H306 .69820 .15120 .45300 .2110 Uiso calc R 1.000 H
H307 .75610 .25350 .39430 .2730 Uiso calc R 1.000 H
H308 .72920 .35780 .45590 .1800 Uiso calc R 1.000 H
H309 .57870 .36640 .54930 .1550 Uiso calc R 1.000 H
H310 .50300 .25660 .60220 .1220 Uiso calc R 1.000 H
H312 .35210 .19290 .61900 .1340 Uiso calc R 1.000 H
H313 .17420 .18200 .60150 .1560 Uiso calc R 1.000 H
H314 .15180 .10080 .52460 .1960 Uiso calc R 1.000 H
H315 .30890 .04750 .45390 .1770 Uiso calc R 1.000 H
H316 .47940 .06150 .46940 .1700 Uiso calc R 1.000 H
H404 1.01590 -.00230 .62140 .0930 Uiso calc R 1.000 H
H406 .94160 -.17970 .63890 .1270 Uiso calc R 1.000 H
H407 .97450 -.25340 .54750 .1860 Uiso calc R 1.000 H
H408 1.06760 -.20740 .43310 .1900 Uiso calc R 1.000 H
H409 1.13810 -.09880 .41990 .1390 Uiso calc R 1.000 H
H410 1.10970 -.03140 .51110 .1050 Uiso calc R 1.000 H
H412 1.10060 -.18010 .69470 .2030 Uiso calc R 1.000 H
H413 1.24330 -.21700 .75200 .3080 Uiso calc R 1.000 H
H414 1.36380 -.14420 .74890 .3860 Uiso calc R 1.000 H
H415 1.34250 -.03080 .70120 .3910 Uiso calc R 1.000 H
H416 1.18540 .00690 .64600 .3210 Uiso calc R 1.000 H
H504 .73140 -.39220 .80320 .0760 Uiso calc R 1.000 H
H506 .83970 -.47340 .71860 .1490 Uiso calc R 1.000 H
H507 1.01200 -.51540 .65970 .1970 Uiso calc R 1.000 H
H508 1.15730 -.44880 .64800 .2280 Uiso calc R 1.000 H
H509 1.13130 -.33300 .68760 .2250 Uiso calc R 1.000 H
H510 .95090 -.29150 .74180 .1420 Uiso calc R 1.000 H
H512 .54730 -.37290 .78320 .1780 Uiso calc R 1.000 H
H513 .41890 -.33500 .70850 .2310 Uiso calc R 1.000 H
H514 .48700 -.27860 .59500 .2290 Uiso calc R 1.000 H
H515 .66610 -.25550 .56050 .1830 Uiso calc R 1.000 H
H516 .79040 -.28610 .63740 .1370 Uiso calc R 1.000 H
H42B .58750 -.16160 .71560 .1420 Uiso calc R 1.000 H
H42C .69070 -.13110 .66130 .1420 Uiso calc R 1.000 H
H51A .48470 -.19850 .92650 .0950 Uiso calc R .696(4) H
H51B .54360 -.22010 .84980 .0950 Uiso calc R .696(4) H
H51C .48950 -.13960 .86010 .0950 Uiso calc R .696(4) H
H11D .24920 .07310 .98170 .0920 Uiso calc R .304(4) H
H11E .36180 .07530 1.00820 .0920 Uiso calc R .304(4) H
H11F .36260 .08130 .92580 .0920 Uiso calc R .304(4) H
H21D .63520 .10150 .92620 .1040 Uiso calc R .304(4) H
H21E .51300 .07720 .94120 .1040 Uiso calc R .304(4) H
H21F .53930 .13830 .98330 .1040 Uiso calc R .304(4) H
H31D .43090 .04950 .90150 .2350 Uiso calc R .304(4) H
H31E .52400 -.01750 .89320 .2350 Uiso calc R .304(4) H
H31F .41500 -.01640 .86170 .2350 Uiso calc R .304(4) H
H41D .76260 .02760 .90400 .1120 Uiso calc R .304(4) H
H41E .70540 -.04380 .93590 .1120 Uiso calc R .304(4) H
H41F .63390 .02480 .90560 .1120 Uiso calc R .304(4) H
H51D .47470 -.13290 .91650 .0950 Uiso calc R .304(4) H
H51E .55030 -.06810 .90440 .0950 Uiso calc R .304(4) H
H51F .54120 -.12130 .97520 .0950 Uiso calc R .304(4) H

loop_
_atom_type_symbol
_atom_type_description
_atom_type_scat_dispersion_real
_atom_type_scat_dispersion_imag
_atom_type_scat_source
O O .0106 .0060 'International Tables Vol C Tables 4.2.6.8 and 6.1.1.4'
Fe Fe .3463 .8444 'International Tables Vol C Tables 4.2.6.8 and 6.1.1.4'
H H .0000 .0000 'International Tables Vol C Tables 4.2.6.8 and 6.1.1.4'
C C .0033 .0016 'International Tables Vol C Tables 4.2.6.8 and 6.1.1.4'

loop_
_geom_angle_atom_site_label_1
_geom_angle_atom_site_label_2
_geom_angle_atom_site_label_3
_geom_angle_site_symmetry_1
_geom_angle_site_symmetry_3
_geom_angle
_geom_angle_publ_flag
Fe5 Fe1 Fe2 2_657 . 141.90(4) yes
Fe1 Fe2 Fe3 . . 145.88(4) yes
Fe2 Fe3 Fe4 . . 145.94(4) yes
Fe3 Fe4 Fe5 . . 142.30(4) yes
Fe4 Fe5 Fe1 . 2_657 143.88(4) yes
O11 Fe1 O12 . . 78.01(14) no
O11 Fe1 O101 . . 89.32(15) no
O11 Fe1 O51 . 2_657 96.48(14) no
O11 Fe1 O52 . 2_657 96.87(14) no
O11 Fe1 O502 . 2_657 170.87(14) no
O12 Fe1 O101 . . 91.58(15) no
O12 Fe1 O51 . 2_657 95.88(15) no
O12 Fe1 O52 . 2_657 171.74(15) no
O12 Fe1 O502 . 2_657 94.26(14) no
O51 Fe1 O101 2_657 . 171.35(15) no
O52 Fe1 O101 2_657 . 94.86(15) no
O101 Fe1 O502 . 2_657 86.00(14) no
O51 Fe1 O52 2_657 2_657 78.12(15) no
O51 Fe1 O502 2_657 2_657 89.09(14) no
O52 Fe1 O502 2_657 2_657 91.34(14) no
O11 Fe2 O12 . . 78.25(14) no
O11 Fe2 O21 . . 98.28(14) no
O11 Fe2 O22 . . 97.47(15) no
O11 Fe2 O102 . . 89.56(15) no
O11 Fe2 O201 . . 169.01(14) no
O12 Fe2 O21 . . 99.23(15) no
O12 Fe2 O22 . . 174.23(15) no
O12 Fe2 O102 . . 90.25(15) no
O12 Fe2 O201 . . 92.14(15) no
O21 Fe2 O22 . . 77.41(17) no
O21 Fe2 O102 . . 168.73(14) no
O21 Fe2 O201 . . 88.44(16) no
O22 Fe2 O102 . . 93.62(17) no
O22 Fe2 O201 . . 92.46(16) no
O102 Fe2 O201 . . 85.11(17) no
O21 Fe3 O22 . . 77.29(16) no
O21 Fe3 O31 . . 97.75(14) no
O21 Fe3 O32 . . 98.93(15) no
O21 Fe3 O202 . . 88.94(15) no
O21 Fe3 O301 . . 169.35(17) no
O22 Fe3 O31 . . 100.06(18) no
O22 Fe3 O32 . . 175.62(15) no
O22 Fe3 O202 . . 91.93(18) no
O22 Fe3 O301 . . 93.33(18) no
O31 Fe3 O32 . . 78.15(18) no
O31 Fe3 O202 . . 167.29(18) no
O31 Fe3 O301 . . 88.75(15) no
O32 Fe3 O202 . . 90.18(17) no
O32 Fe3 O301 . . 90.63(17) no
O202 Fe3 O301 . . 86.34(16) no
O31 Fe4 O32 . . 78.20(16) no
O31 Fe4 O41 . . 96.07(15) no
O31 Fe4 O42 . . 97.33(16) no
O31 Fe4 O302 . . 90.48(17) no
O31 Fe4 O401 . . 170.93(15) no
O32 Fe4 O41 . . 96.79(14) no
O32 Fe4 O42 . . 172.88(14) no
O32 Fe4 O302 . . 90.05(15) no
O32 Fe4 O401 . . 93.60(16) no
O41 Fe4 O42 . . 78.05(14) no
O41 Fe4 O302 . . 171.36(15) no
O41 Fe4 O401 . . 88.68(15) no
O42 Fe4 O302 . . 95.56(15) no
O42 Fe4 O401 . . 91.21(15) no
O302 Fe4 O401 . . 85.62(17) no
O41 Fe5 O42 . . 77.83(14) no
O41 Fe5 O51 . . 97.61(14) no
O41 Fe5 O52 . . 98.82(14) no
O41 Fe5 O402 . . 88.89(15) no
O41 Fe5 O501 . . 169.64(13) no
O42 Fe5 O51 . . 96.89(15) no
O42 Fe5 O52 . . 173.62(15) no
O42 Fe5 O402 . . 91.41(15) no
O42 Fe5 O501 . . 93.06(14) no
O51 Fe5 O52 . . 78.06(15) no
O51 Fe5 O402 . . 170.37(15) no
O51 Fe5 O501 . . 88.29(14) no
O52 Fe5 O402 . . 93.97(15) no
O52 Fe5 O501 . . 90.71(14) no
O402 Fe5 O501 . . 86.39(14) no
Fe1 O11 Fe2 . . 99.22(15) no
Fe1 O11 C11A . . 121.0(4) no
Fe1 O11 C11B . . 127.3(8) no
Fe2 O11 C11A . . 124.3(4) no
Fe2 O11 C11B . . 122.0(8) no
Fe1 O12 Fe2 . . 99.19(16) no
Fe1 O12 C12 . . 125.7(3) no
Fe2 O12 C12 . . 125.8(3) no
Fe2 O21 Fe3 . . 99.47(16) no
Fe2 O21 C21A . . 121.7(4) no
Fe2 O21 C21B . . 121.2(9) no
Fe3 O21 C21A . . 122.0(4) no
Fe3 O21 C21B . . 124.0(8) no
Fe2 O22 Fe3 . . 100.1(2) no
Fe2 O22 C22 . . 126.7(4) no
Fe3 O22 C22 . . 127.9(4) no
Fe3 O31 Fe4 . . 99.71(19) no
Fe3 O31 C31A . . 125.2(6) no
Fe3 O31 C31B . . 122.8(14) no
Fe4 O31 C31A . . 125.0(7) no
Fe4 O31 C31B . . 124.7(15) no
Fe3 O32 Fe4 . . 98.88(17) no
Fe3 O32 C32 . . 124.7(3) no
Fe4 O32 C32 . . 126.8(3) no
Fe4 O41 Fe5 . . 99.52(15) no
Fe4 O41 C41A . . 121.6(4) no
Fe4 O41 C41B . . 125.4(9) no
Fe5 O41 C41A . . 124.1(5) no
Fe5 O41 C41B . . 125.7(9) no
Fe4 O42 Fe5 . . 99.54(16) no
Fe4 O42 C42 . . 127.3(4) no
Fe5 O42 C42 . . 125.2(4) no
Fe5 O51 C51A . . 122.2(4) no
Fe5 O51 C51B . . 124.1(8) no
Fe1 O51 Fe5 2_657 . 99.88(17) no
Fe1 O51 C51A 2_657 . 121.7(4) no
Fe1 O51 C51B 2_657 . 121.4(8) no
Fe5 O52 C52 . . 126.8(4) no
Fe1 O52 Fe5 2_657 . 99.01(17) no
Fe1 O52 C52 2_657 . 125.8(4) no
Fe1 O101 C103 . . 127.1(4) no
Fe2 O102 C103 . . 128.9(4) no
Fe2 O201 C203 . . 128.1(4) no
Fe3 O202 C203 . . 127.6(4) no
Fe3 O301 C303 . . 128.8(4) no
Fe4 O302 C303 . . 127.2(4) no
Fe4 O401 C403 . . 127.7(4) no
Fe5 O402 C403 . . 128.1(4) no
Fe5 O501 C503 . . 129.0(3) no
Fe1 O502 C503 2_657 . 127.7(3) no
O101 C103 O102 . . 125.8(6) no
O101 C103 C104 . . 117.8(5) no
O102 C103 C104 . . 116.4(5) no
C103 C104 C105 . . 112.1(6) no
C103 C104 C111 . . 107.5(6) no
C105 C104 C111 . . 113.5(6) no
C104 C105 C106 . . 116.6(8) no
C104 C105 C110 . . 125.6(8) no
C106 C105 C110 . . 117.7(8) no
C105 C106 C107 . . 119.4(10) no
C106 C107 C108 . . 119.3(11) no
C107 C108 C109 . . 121.6(12) no
C108 C109 C110 . . 119.7(13) no
C105 C110 C109 . . 122.0(11) no
C104 C111 C112 . . 117.7(7) no
C104 C111 C116 . . 123.0(8) no
C112 C111 C116 . . 119.3(8) no
O11 C11A H11B . . 109.35 no
O11 C11A H11C . . 109.40 no
H11A C11A H11B . . 109.64 no
H11A C11A H11C . . 109.46 no
H11B C11A H11C . . 109.53 no
O11 C11A H11A . . 109.44 no
O11 C11B H11D . . 109.54 no
O11 C11B H11E . . 109.55 no
H11E C11B H11F . . 109.39 no
H11D C11B H11E . . 109.30 no
H11D C11B H11F . . 109.45 no
O11 C11B H11F . . 109.60 no
O12 C12 H12A . . 109.39 no
H12A C12 H12B . . 109.46 no
O12 C12 H12C . . 109.46 no
C111 C112 C113 . . 118.8(9) no
O12 C12 H12B . . 109.37 no
H12B C12 H12C . . 109.50 no
H12A C12 H12C . . 109.64 no
C112 C113 C114 . . 121.9(10) no
C113 C114 C115 . . 119.3(10) no
C114 C115 C116 . . 117.9(8) no
C111 C116 C115 . . 122.8(8) no
O21 C21A H21C . . 109.46 no
H21B C21A H21C . . 109.37 no
O21 C21A H21A . . 109.49 no
O21 C21A H21B . . 109.42 no
H21A C21A H21B . . 109.44 no
H21A C21A H21C . . 109.65 no
O21 C21B H21F . . 109.43 no
O21 C21B H21D . . 109.51 no
O21 C21B H21E . . 109.58 no
H21D C21B H21E . . 109.43 no
H21D C21B H21F . . 109.43 no
H21E C21B H21F . . 109.44 no
O22 C22 H22A . . 109.43 no
H22A C22 H22B . . 109.47 no
H22A C22 H22C . . 109.46 no
O22 C22 H22B . . 109.54 no
H22B C22 H22C . . 109.48 no
O22 C22 H22C . . 109.45 no
H31A C31A H31C . . 109.61 no
O31 C31A H31C . . 109.37 no
H31A C31A H31B . . 109.50 no
O31 C31A H31B . . 109.42 no
H31B C31A H31C . . 109.43 no
O31 C31A H31A . . 109.51 no
H31D C31B H31F . . 109.62 no
O31 C31B H31D . . 109.27 no
O31 C31B H31E . . 109.22 no
O31 C31B H31F . . 108.83 no
H31D C31B H31E . . 110.20 no
H31E C31B H31F . . 109.68 no
H32B C32 H32C . . 109.52 no
O32 C32 H32A . . 109.41 no
O32 C32 H32B . . 109.45 no
H32A C32 H32B . . 109.39 no
H32A C32 H32C . . 109.57 no
O32 C32 H32C . . 109.49 no
H41A C41A H41C . . 109.38 no
H41B C41A H41C . . 109.46 no
H41A C41A H41B . . 109.43 no
O41 C41A H41A . . 109.52 no
O41 C41A H41C . . 109.55 no
O41 C41A H41B . . 109.48 no
H41D C41B H41F . . 109.52 no
O41 C41B H41D . . 109.50 no
H41D C41B H41E . . 109.44 no
H41E C41B H41F . . 109.40 no
O41 C41B H41E . . 109.47 no
O41 C41B H41F . . 109.50 no
O42 C42 H42C . . 109.42 no
O42 C42 H42B . . 109.48 no
H42B C42 H42C . . 109.46 no
H42A C42 H42B . . 109.45 no
H42A C42 H42C . . 109.50 no
O42 C42 H42A . . 109.51 no
H51B C51A H51C . . 109.47 no
O51 C51A H51C . . 109.53 no
O51 C51A H51A . . 109.49 no
O51 C51A H51B . . 109.46 no
H51A C51A H51B . . 109.49 no
H51A C51A H51C . . 109.39 no
O51 C51B H51F . . 109.46 no
O51 C51B H51E . . 109.46 no
H51E C51B H51F . . 109.32 no
H51D C51B H51E . . 109.54 no
H51D C51B H51F . . 109.48 no
O51 C51B H51D . . 109.57 no
H52B C52 H52C . . 109.48 no
O52 C52 H52C . . 109.53 no
O52 C52 H52B . . 109.42 no
O52 C52 H52A . . 109.40 no
H52A C52 H52B . . 109.47 no
H52A C52 H52C . . 109.52 no
O202 C203 C204 . . 116.7(6) no
O201 C203 O202 . . 126.1(6) no
O201 C203 C204 . . 117.2(5) no
C105 C104 H104 . . 107.89 no
C103 C104 H104 . . 107.84 no
C205 C204 C211 . . 115.5(6) no
C203 C204 C211 . . 111.0(6) no
C111 C104 H104 . . 107.79 no
C203 C204 C205 . . 111.9(7) no
C204 C205 C210 . . 122.7(11) no
C204 C205 C206 . . 121.5(9) no
C206 C205 C210 . . 115.4(10) no
C205 C206 C207 . . 124.8(12) no
C105 C106 H106 . . 120.38 no
C107 C106 H106 . . 120.23 no
C206 C207 C208 . . 110.9(13) no
C108 C107 H107 . . 120.39 no
C106 C107 H107 . . 120.30 no
C109 C108 H108 . . 119.20 no
C107 C108 H108 . . 119.17 no
C207 C208 C209 . . 123.9(15) no
C108 C109 H109 . . 120.20 no
C110 C109 H109 . . 120.12 no
C208 C209 C210 . . 120.6(12) no
C105 C110 H110 . . 119.07 no
C109 C110 H110 . . 118.91 no
C205 C210 C209 . . 123.3(12) no
C204 C211 C212 . . 120.1(9) no
C212 C211 C216 . . 118.9(10) no
C204 C211 C216 . . 120.8(9) no
C211 C212 C213 . . 121.6(12) no
C111 C112 H112 . . 120.51 no
C113 C112 H112 . . 120.68 no
C114 C113 H113 . . 119.18 no
C212 C213 C214 . . 117.9(13) no
C112 C113 H113 . . 118.94 no
C213 C214 C215 . . 121.2(13) no
C113 C114 H114 . . 120.39 no
C115 C114 H114 . . 120.33 no
C214 C215 C216 . . 119.5(10) no
C116 C115 H115 . . 121.07 no
C114 C115 H115 . . 121.02 no
C111 C116 H116 . . 118.64 no
C211 C216 C215 . . 121.0(10) no
C115 C116 H116 . . 118.60 no
O301 C303 C304 . . 117.5(5) no
O302 C303 C304 . . 117.3(5) no
O301 C303 O302 . . 125.2(5) no
C303 C304 C311 . . 112.4(6) no
C305 C304 C311 . . 114.0(6) no
C211 C204 H204 . . 105.97 no
C303 C304 C305 . . 110.9(5) no
C203 C204 H204 . . 105.80 no
C205 C204 H204 . . 105.88 no
C304 C305 C306 . . 117.0(7) no
C306 C305 C310 . . 119.3(8) no
C304 C305 C310 . . 123.6(6) no
C205 C206 H206 . . 117.57 no
C207 C206 H206 . . 117.68 no
C305 C306 C307 . . 122.4(11) no
C206 C207 H207 . . 124.48 no
C306 C307 C308 . . 120.0(13) no
C208 C207 H207 . . 124.57 no
C209 C208 H208 . . 117.93 no
C307 C308 C309 . . 118.7(12) no
C207 C208 H208 . . 118.15 no
C210 C209 H209 . . 119.69 no
C208 C209 H209 . . 119.76 no
C308 C309 C310 . . 117.2(9) no
C205 C210 H210 . . 118.47 no
C305 C310 C309 . . 120.9(8) no
C209 C210 H210 . . 118.24 no
C312 C311 C316 . . 111.8(9) no
C304 C311 C312 . . 123.6(7) no
C304 C311 C316 . . 123.0(8) no
C311 C312 C313 . . 122.6(8) no
C211 C212 H212 . . 119.30 no
C213 C212 H212 . . 119.12 no
C312 C313 C314 . . 119.3(10) no
C212 C213 H213 . . 121.01 no
C214 C213 H213 . . 121.06 no
C213 C214 H214 . . 119.39 no
C215 C214 H214 . . 119.45 no
C313 C314 C315 . . 118.9(12) no
C216 C215 H215 . . 120.37 no
C214 C215 H215 . . 120.18 no
C314 C315 C316 . . 120.3(11) no
C211 C216 H216 . . 119.42 no
C311 C316 C315 . . 125.6(11) no
C215 C216 H216 . . 119.59 no
O401 C403 O402 . . 125.9(6) no
O402 C403 C404 . . 118.6(6) no
O401 C403 C404 . . 115.4(5) no
C403 C404 C405 . . 111.6(6) no
C303 C304 H304 . . 106.32 no
C305 C304 H304 . . 106.38 no
C311 C304 H304 . . 106.27 no
C403 C404 C411 . . 111.8(6) no
C405 C404 C411 . . 109.9(7) no
C404 C405 C406 . . 123.2(6) no
C406 C405 C410 . . 118.9(6) no
C404 C405 C410 . . 117.7(6) no
C307 C306 H306 . . 118.84 no
C305 C306 H306 . . 118.74 no
C405 C406 C407 . . 121.3(7) no
C306 C307 H307 . . 120.07 no
C406 C407 C408 . . 117.9(9) no
C308 C307 H307 . . 119.93 no
C407 C408 C409 . . 119.4(9) no
C307 C308 H308 . . 120.69 no
C309 C308 H308 . . 120.65 no
C408 C409 C410 . . 120.8(8) no
C308 C309 H309 . . 121.33 no
C310 C309 H309 . . 121.43 no
C305 C310 H310 . . 119.53 no
C309 C310 H310 . . 119.61 no
C405 C410 C409 . . 121.5(7) no
C404 C411 C412 . . 123.8(10) no
C404 C411 C416 . . 124.6(12) no
C412 C411 C416 . . 107.1(13) no
C311 C312 H312 . . 118.68 no
C313 C312 H312 . . 118.71 no
C411 C412 C413 . . 128.0(14) no
C412 C413 C414 . . 117(2) no
C312 C313 H313 . . 120.37 no
C314 C313 H313 . . 120.37 no
C413 C414 C415 . . 123(2) no
C313 C314 H314 . . 120.62 no
C315 C314 H314 . . 120.47 no
C314 C315 H315 . . 119.92 no
C316 C315 H315 . . 119.82 no
C414 C415 C416 . . 117.6(19) no
C411 C416 C415 . . 124.6(17) no
C311 C316 H316 . . 117.13 no
C315 C316 H316 . . 117.27 no
O501 C503 O502 . . 125.0(5) no
O502 C503 C504 . . 117.7(5) no
O501 C503 C504 . . 117.2(5) no
C505 C504 C511 . . 113.7(5) no
C503 C504 C511 . . 109.5(5) no
C503 C504 C505 . . 112.3(6) no
C403 C404 H404 . . 107.82 no
C411 C404 H404 . . 107.76 no
C405 C404 H404 . . 107.75 no
C504 C505 C506 . . 120.2(8) no
C504 C505 C510 . . 124.2(6) no
C506 C505 C510 . . 115.6(8) no
C405 C406 H406 . . 119.30 no
C407 C406 H406 . . 119.38 no
C505 C506 C507 . . 123.7(10) no
C506 C507 C508 . . 118.8(12) no
C408 C407 H407 . . 121.03 no
C406 C407 H407 . . 121.07 no
C507 C508 C509 . . 122.4(13) no
C407 C408 H408 . . 120.34 no
C409 C408 H408 . . 120.28 no
C508 C509 C510 . . 115.3(11) no
C410 C409 H409 . . 119.55 no
C408 C409 H409 . . 119.60 no
C405 C410 H410 . . 119.27 no
C505 C510 C509 . . 124.2(8) no
C409 C410 H410 . . 119.23 no
C504 C511 C516 . . 119.4(8) no
C512 C511 C516 . . 120.7(9) no
C504 C511 C512 . . 119.9(7) no
C413 C412 H412 . . 116.03 no
C411 C412 H412 . . 115.93 no
C511 C512 C513 . . 120.6(11) no
C512 C513 C514 . . 116.9(14) no
C412 C413 H413 . . 121.28 no
C414 C413 H413 . . 121.25 no
C513 C514 C515 . . 122.3(15) no
C413 C414 H414 . . 118.78 no
C415 C414 H414 . . 118.69 no
C416 C415 H415 . . 121.16 no
C514 C515 C516 . . 120.6(12) no
C414 C415 H415 . . 121.27 no
C411 C416 H416 . . 117.63 no
C511 C516 C515 . . 118.9(10) no
C415 C416 H416 . . 117.73 no
C505 C504 H504 . . 107.02 no
C503 C504 H504 . . 107.01 no
C511 C504 H504 . . 106.89 no
C507 C506 H506 . . 118.12 no
C505 C506 H506 . . 118.22 no
C508 C507 H507 . . 120.60 no
C506 C507 H507 . . 120.62 no
C507 C508 H508 . . 118.86 no
C509 C508 H508 . . 118.75 no
C508 C509 H509 . . 122.38 no
C510 C509 H509 . . 122.37 no
C509 C510 H510 . . 117.86 no
C505 C510 H510 . . 117.89 no
C511 C512 H512 . . 119.72 no
C513 C512 H512 . . 119.71 no
C514 C513 H513 . . 121.56 no
C512 C513 H513 . . 121.55 no
C513 C514 H514 . . 118.83 no
C515 C514 H514 . . 118.84 no
C516 C515 H515 . . 119.71 no
C514 C515 H515 . . 119.72 no
C515 C516 H516 . . 120.56 no
C511 C516 H516 . . 120.53 no

loop_
_geom_bond_atom_site_label_1
_geom_bond_atom_site_label_2
_geom_bond_site_symmetry_1
_geom_bond_site_symmetry_2
_geom_bond_distance
_geom_bond_publ_flag
Fe1 Fe2 . . 3.0170(11) yes
Fe2 Fe3 . . 3.0175(12) yes
Fe3 Fe4 . . 3.0196(12) yes
Fe4 Fe5 . . 3.0172(11) yes
Fe5 Fe1 . 2_657 3.0161(11) yes
Fe1 O11 . . 1.989(3) no
Fe1 O12 . . 1.978(4) no
Fe1 O101 . . 2.042(4) no
Fe1 O51 . 2_657 1.974(4) no
Fe1 O52 . 2_657 1.978(4) no
Fe1 O502 . 2_657 2.040(3) no
Fe2 O11 . . 1.973(3) no
Fe2 O12 . . 1.984(3) no
Fe2 O21 . . 1.970(4) no
Fe2 O22 . . 1.972(4) no
Fe2 O102 . . 2.022(4) no
Fe2 O201 . . 2.039(4) no
Fe3 O21 . . 1.985(3) no
Fe3 O22 . . 1.963(5) no
Fe3 O31 . . 1.976(4) no
Fe3 O32 . . 1.987(4) no
Fe3 O202 . . 2.046(4) no
Fe3 O301 . . 2.037(4) no
Fe4 O31 . . 1.974(5) no
Fe4 O32 . . 1.988(4) no
Fe4 O41 . . 1.981(3) no
Fe4 O42 . . 1.967(4) no
Fe4 O302 . . 2.051(4) no
Fe4 O401 . . 2.056(5) no
Fe5 O41 . . 1.972(3) no
Fe5 O42 . . 1.985(4) no
Fe5 O51 . . 1.967(3) no
Fe5 O52 . . 1.988(4) no
Fe5 O402 . . 2.040(4) no
Fe5 O501 . . 2.035(3) no
O11 C11A . . 1.442(11) no
O11 C11B . . 1.43(2) no
O12 C12 . . 1.432(7) no
O21 C21A . . 1.415(11) no
O21 C21B . . 1.47(2) no
O22 C22 . . 1.441(9) no
O31 C31A . . 1.304(14) no
O31 C31B . . 1.53(4) no
O32 C32 . . 1.411(8) no
O41 C41A . . 1.418(11) no
O41 C41B . . 1.42(2) no
O42 C42 . . 1.429(9) no
O51 C51A . . 1.467(10) no
O51 C51B . . 1.42(2) no
O52 C52 . . 1.410(8) no
O101 C103 . . 1.257(7) no
O102 C103 . . 1.262(7) no
O201 C203 . . 1.256(7) no
O202 C203 . . 1.259(7) no
O301 C303 . . 1.261(7) no
O302 C303 . . 1.264(7) no
O401 C403 . . 1.261(8) no
O402 C403 . . 1.260(7) no
O501 C503 . . 1.266(7) no
O502 C503 . . 1.260(7) no
C103 C104 . . 1.536(10) no
C104 C105 . . 1.540(11) no
C104 C111 . . 1.529(10) no
C105 C106 . . 1.399(13) no
C105 C110 . . 1.362(16) no
C106 C107 . . 1.416(15) no
C107 C108 . . 1.35(2) no
C108 C109 . . 1.341(19) no
C109 C110 . . 1.377(14) no
C111 C112 . . 1.361(14) no
C111 C116 . . 1.375(11) no
C11A H11C . . .9800 no
C11A H11A . . .9796 no
C11A H11B . . .9795 no
C11B H11D . . .9807 no
C11B H11E . . .9801 no
C11B H11F . . .9800 no
C12 H12A . . .9800 no
C112 C113 . . 1.385(14) no
C12 H12B . . .9807 no
C12 H12C . . .9797 no
C113 C114 . . 1.370(14) no
C114 C115 . . 1.391(16) no
C115 C116 . . 1.369(12) no
C21A H21C . . .9799 no
C21A H21A . . .9785 no
C21A H21B . . .9807 no
C21B H21D . . .9800 no
C21B H21E . . .9792 no
C21B H21F . . .9802 no
C22 H22C . . .9797 no
C22 H22B . . .9790 no
C22 H22A . . .9800 no
C31A H31A . . .9802 no
C31A H31B . . .9803 no
C31A H31C . . .9810 no
C31B H31D . . .9754 no
C31B H31F . . .9815 no
C31B H31E . . .9757 no
C32 H32B . . .9805 no
C32 H32A . . .9806 no
C32 H32C . . .9786 no
C41A H41C . . .9798 no
C41A H41A . . .9808 no
C41A H41B . . .9798 no
C41B H41D . . .9798 no
C41B H41E . . .9808 no
C41B H41F . . .9798 no
C42 H42B . . .9799 no
C42 H42C . . .9808 no
C42 H42A . . .9789 no
C51A H51C . . .9801 no
C51A H51B . . .9787 no
C51A H51A . . .9795 no
C51B H51E . . .9809 no
C51B H51D . . .9790 no
C51B H51F . . .9810 no
C52 H52A . . .9813 no
C52 H52B . . .9806 no
C52 H52C . . .9792 no
C203 C204 . . 1.509(10) no
C204 C211 . . 1.560(12) no
C104 H104 . . .9997 no
C204 C205 . . 1.512(13) no
C205 C206 . . 1.370(18) no
C205 C210 . . 1.379(12) no
C206 C207 . . 1.49(2) no
C106 H106 . . .9500 no
C107 H107 . . .9489 no
C207 C208 . . 1.43(2) no
C108 H108 . . .9504 no
C208 C209 . . 1.31(2) no
C109 H109 . . .9505 no
C209 C210 . . 1.380(17) no
C110 H110 . . .9503 no
C211 C212 . . 1.333(18) no
C211 C216 . . 1.357(12) no
C112 H112 . . .9492 no
C212 C213 . . 1.40(2) no
C113 H113 . . .9506 no
C213 C214 . . 1.37(2) no
C214 C215 . . 1.33(2) no
C114 H114 . . .9503 no
C215 C216 . . 1.393(14) no
C115 H115 . . .9496 no
C116 H116 . . .9504 no
C303 C304 . . 1.530(8) no
C304 C305 . . 1.509(10) no
C304 C311 . . 1.504(13) no
C204 H204 . . 1.0011 no
C305 C310 . . 1.325(11) no
C305 C306 . . 1.345(12) no
C306 C307 . . 1.303(19) no
C206 H206 . . .9501 no
C307 C308 . . 1.41(2) no
C207 H207 . . .9496 no
C308 C309 . . 1.341(16) no
C208 H208 . . .9508 no
C209 H209 . . .9488 no
C309 C310 . . 1.446(13) no
C210 H210 . . .9498 no
C311 C312 . . 1.428(13) no
C311 C316 . . 1.403(14) no
C312 C313 . . 1.408(15) no
C212 H212 . . .9489 no
C213 H213 . . .9492 no
C313 C314 . . 1.387(16) no
C314 C315 . . 1.370(19) no
C214 H214 . . .9501 no
C215 H215 . . .9493 no
C315 C316 . . 1.35(2) no
C216 H216 . . .9509 no
C403 C404 . . 1.516(10) no
C404 C405 . . 1.504(9) no
C404 C411 . . 1.522(13) no
C304 H304 . . 1.0005 no
C405 C406 . . 1.339(11) no
C405 C410 . . 1.399(9) no
C406 C407 . . 1.377(11) no
C306 H306 . . .9503 no
C307 H307 . . .9506 no
C407 C408 . . 1.433(13) no
C408 C409 . . 1.347(15) no
C308 H308 . . .9490 no
C309 H309 . . .9495 no
C409 C410 . . 1.325(11) no
C310 H310 . . .9502 no
C411 C416 . . 1.24(2) no
C411 C412 . . 1.394(19) no
C412 C413 . . 1.368(19) no
C312 H312 . . .9522 no
C413 C414 . . 1.19(3) no
C313 H313 . . .9500 no
C414 C415 . . 1.29(3) no
C314 H314 . . .9512 no
C315 H315 . . .9511 no
C415 C416 . . 1.48(3) no
C316 H316 . . .9494 no
C503 C504 . . 1.510(8) no
C504 C505 . . 1.486(11) no
C504 C511 . . 1.552(11) no
C404 H404 . . .9984 no
C505 C510 . . 1.377(12) no
C505 C506 . . 1.366(9) no
C506 C507 . . 1.364(17) no
C406 H406 . . .9504 no
C407 H407 . . .9506 no
C507 C508 . . 1.34(2) no
C408 H408 . . .9501 no
C508 C509 . . 1.403(17) no
C409 H409 . . .9507 no
C509 C510 . . 1.393(15) no
C410 H410 . . .9501 no
C511 C512 . . 1.380(16) no
C511 C516 . . 1.391(11) no
C412 H412 . . .9503 no
C512 C513 . . 1.407(19) no
C413 H413 . . .9507 no
C513 C514 . . 1.42(2) no
C514 C515 . . 1.34(2) no
C414 H414 . . .9507 no
C515 C516 . . 1.398(17) no
C415 H415 . . .9497 no
C416 H416 . . .9490 no
C504 H504 . . .9997 no
C506 H506 . . .9515 no
C507 H507 . . .9505 no
C508 H508 . . .9496 no
C509 H509 . . .9498 no
C510 H510 . . .9495 no
C512 H512 . . .9483 no
C513 H513 . . .9502 no
C514 H514 . . .9506 no
C515 H515 . . .9497 no
C516 H516 . . .9505 no

loop_
_geom_contact_atom_site_label_1
_geom_contact_atom_site_label_2
_geom_contact_distance
_geom_contact_site_symmetry_2
_geom_contact_publ_flag
Fe1 H41E 3.4486 2_657 no
Fe2 H31D 3.4778 . no
Fe2 H51F 3.2664 2_657 no
Fe3 H11F 3.3785 . no
Fe3 H41F 3.4935 . no
Fe4 H51E 3.4115 . no
Fe5 H31E 3.5073 . no
O102 C116 3.327(9) . no
O102 C110 3.105(10) . no
O11 H51F 2.4750 2_657 no
O11 H41E 2.8301 2_657 no
O12 H51F 2.9080 2_657 no
O12 H21F 2.9001 . no
O12 H51A 2.6276 2_657 no
O21 H11F 2.7724 . no
O21 H31D 2.7041 . no
O21 H51F 2.8103 2_657 no
O22 H31B 2.7273 . no
O22 H11F 2.7608 . no
O31 H21E 2.8155 . no
O31 H41F 2.6314 . no
O32 H41A 2.5087 . no
O32 H21C 2.5713 . no
O41 H31E 2.6208 . no
O41 H51E 2.5617 . no
O42 H31A 2.5099 . no
O42 H51C 2.7995 . no
O51 H11E 2.7193 2_657 no
O51 H41E 2.8042 . no
O52 H41E 2.8946 . no
O52 H11C 2.5342 2_657 no
O101 H107 2.7763 2_567 no
O101 H52A 2.6571 2_657 no
O201 C206 3.173(15) . no
O201 C216 3.161(9) . no
O102 H110 2.4810 . no
O102 H11B 2.8584 . no
O102 H22B 2.5382 . no
O202 C206 3.418(14) . no
O201 H21B 2.6948 . no
O201 H206 2.5329 . no
O201 H12B 2.7424 . no
O301 C312 3.127(10) . no
O301 C310 2.926(8) . no
O202 H32C 2.7328 . no
O202 H32B 2.7919 . no
O301 H22A 2.8979 . no
O301 H310 2.4207 . no
O301 H312 2.6334 . no
O302 H42A 2.6711 . no
O302 H315 2.8968 2_656 no
O402 C412 3.120(11) . no
O402 C406 3.044(8) . no
O401 H409 2.6677 2_756 no
O401 H32A 2.5329 . no
O501 C510 3.103(9) . no
O501 C516 3.112(9) . no
O402 H41B 2.8051 . no
O402 H412 2.8091 . no
O402 H52B 2.7950 . no
O402 H406 2.3919 . no
O501 H42B 2.7966 . no
O501 H51B 2.7987 . no
O501 H510 2.4771 . no
O502 H51B 2.8962 . no
O502 H12C 2.6240 2_657 no
C11A C103 3.452(11) . no
C11B C41B 2.85(3) 2_657 no
C11B C51B 3.02(3) 2_657 no
C11B C21B 2.95(3) . no
C21A C203 3.372(11) . no
C21B C41B 2.83(3) . no
C21B C11B 2.95(3) . no
C21B C31B 2.93(4) . no
C21B C51B 2.71(3) 2_657 no
C31B C41B 3.10(5) . no
C31B C21B 2.93(4) . no
C41A C403 3.449(11) . no
C41B C31B 3.10(5) . no
C41B C21B 2.83(3) . no
C41B C51B 3.09(3) . no
C41B C11B 2.85(3) 2_657 no
C42 C516 3.579(11) . no
C42 C315 3.550(14) 2_656 no
C51A C503 3.391(11) . no
C51B C21B 2.71(3) 2_657 no
C51B C11B 3.02(3) 2_657 no
C51B C41B 3.09(3) . no
C103 C11A 3.452(11) . no
C106 C106 3.376(11) 2_567 no
C110 C116 3.555(14) . no
C110 O102 3.105(10) . no
C11B H21F 3.0139 . no
C11B H51F 2.3353 2_657 no
C11B H41E 1.9202 2_657 no
C11B H21E 2.3369 . no
C116 C110 3.555(14) . no
C116 O102 3.327(9) . no
C21B H11E 2.6774 . no
C21B H51D 2.8337 2_657 no
C21B H41F 2.0008 . no
C21B H41D 2.8930 . no
C21B H31E 2.9009 . no
C21B H51F 1.8647 2_657 no
C21B H31D 2.4095 . no
C21B H11F 2.6495 . no
C22 H312 2.9959 . no
C22 H31B 2.9728 . no
C31A H51C 3.0597 . no
C31A H415 2.8840 1_455 no
C31B H21E 2.1329 . no
C31B H41F 2.3349 . no
C31B H51D 2.7859 . no
C31B H11E 3.0338 . no
C32 H41A 3.0070 . no
C32 H21C 3.0241 . no
C32 H409 3.0519 2_756 no
C32 H114 3.0874 1_655 no
C41B H31E 2.3548 . no
C41B H11D 2.6538 2_657 no
C41B H21D 2.1354 . no
C41B H21E 2.7005 . no
C41B H11E 2.2098 2_657 no
C41B H51E 2.4107 . no
C42 H31A 2.9194 . no
C42 H315 3.0522 2_656 no
C51B H11E 2.2220 2_657 no
C51B H41F 3.0032 . no
C51B H21E 2.7479 2_657 no
C51B H21F 1.8957 2_657 no
C51B H31F 2.6827 . no
C51B H41E 2.6567 . no
C52 H11C 2.9605 2_657 no
C103 H110 2.6535 . no
C103 H11B 2.9139 . no
C203 C21A 3.372(11) . no
C103 H112 3.0613 . no
C105 H116 2.5779 . no
C206 O202 3.418(14) . no
C106 H213 2.9253 1_455 no
C206 O201 3.173(15) . no
C209 C513 3.597(17) 1_565 no
C110 H116 2.9277 . no
C111 H22B 3.0380 . no
C113 H32B 3.0166 1_455 no
C114 H32B 3.0125 1_455 no
C116 H22B 3.0752 . no
C216 O201 3.161(9) . no
C203 H21B 2.8652 . no
C203 H206 2.4168 . no
C205 H216 2.7476 . no
C306 C410 3.588(14) 2_756 no
C306 C409 3.447(15) 2_756 no
C307 C514 3.55(2) 2_656 no
C207 H508 2.9969 1_465 no
C208 H508 2.9920 1_465 no
C210 H309 3.0659 . no
C310 C312 3.354(14) . no
C310 O301 2.926(8) . no
C312 C310 3.354(14) . no
C312 O301 3.127(10) . no
C213 H106 2.9585 1_655 no
C214 H504 3.0177 1_565 no
C314 C408 3.586(19) 2_656 no
C314 C407 3.559(17) 2_656 no
C215 H512 3.0392 1_565 no
C315 C42 3.550(14) 2_656 no
C216 H512 3.0557 1_565 no
C316 C316 3.497(17) 2_656 no
C303 H310 2.8948 . no
C303 H312 3.0342 . no
C403 C41A 3.449(11) . no
C306 H514 2.8239 2_656 no
C406 C412 3.284(13) . no
C406 O402 3.044(8) . no
C407 C314 3.559(17) 2_656 no
C307 H514 2.6718 2_656 no
C308 H514 2.9966 2_656 no
C408 C314 3.586(19) 2_656 no
C308 H208 2.9526 2_666 no
C409 C306 3.447(15) 2_756 no
C310 H312 2.9325 . no
C410 C306 3.588(14) 2_756 no
C410 C410 3.381(11) 2_756 no
C412 C406 3.284(13) . no
C412 O402 3.120(11) . no
C312 H310 2.9377 . no
C313 H416 3.0293 1_455 no
C314 H416 2.7987 1_455 no
C315 H42C 3.0243 2_656 no
C316 H316 2.8975 2_656 no
C403 H406 2.6383 . no
C503 C51A 3.391(11) . no
C403 H41B 2.9175 . no
C405 H412 2.7762 . no
C406 H412 2.6698 . no
C506 C516 3.585(13) . no
C407 H314 2.9328 2_656 no
C408 H314 2.8235 2_656 no
C409 H404 3.0122 2_756 no
C409 H314 3.0368 2_656 no
C510 O501 3.103(9) . no
C410 H410 3.0173 2_756 no
C410 H306 3.0603 2_756 no
C412 H307 2.9253 2_756 no
C513 C209 3.597(17) 1_545 no
C413 H307 3.0536 2_756 no
C514 C307 3.55(2) 2_656 no
C415 H31A 3.0500 1_655 no
C516 O501 3.112(9) . no
C516 C42 3.579(11) . no
C516 C506 3.585(13) . no
C503 H51B 2.7861 . no
C503 H510 2.5018 . no
C505 H516 2.6934 . no
C510 H516 3.0301 . no
C516 H42B 3.0958 . no
H11B C103 2.9139 . no
H11B O102 2.8584 . no
H11B H22B 2.5953 . no
H11C H41C 2.4740 2_657 no
H11C O52 2.5342 2_657 no
H11C C52 2.9605 2_657 no
H11D H41E 1.8197 2_657 no
H11D C41B 2.6538 2_657 no
H11E C21B 2.6774 . no
H11E C31B 3.0338 . no
H11E C51B 2.2220 2_657 no
H11E H41E 1.3509 2_657 no
H11E H41F 2.3769 2_657 no
H11E H51E 2.1989 2_657 no
H11E H51F 1.6781 2_657 no
H11E H21F 2.5667 . no
H11E O51 2.7193 2_657 no
H11E C41B 2.2098 2_657 no
H11E H21E 2.0504 . no
H11F H21E 1.9461 . no
H11F O21 2.7724 . no
H11F C21B 2.6495 . no
H11F Fe3 3.3785 . no
H11F O22 2.7608 . no
H12B H21B 2.5394 . no
H12B O201 2.7424 . no
H12C O502 2.6240 2_657 no
H21A H51A 2.4572 2_657 no
H21B C203 2.8652 . no
H21B O201 2.6948 . no
H21B H12B 2.5394 . no
H21C H41A 2.3832 . no
H21C O32 2.5713 . no
H21C C32 3.0241 . no
H21C H32B 2.5494 . no
H21D C41B 2.1354 . no
H21D H41F 1.5526 . no
H21D H41D 1.9828 . no
H21E H11E 2.0504 . no
H21E C41B 2.7005 . no
H21E O31 2.8155 . no
H21E C11B 2.3369 . no
H21E C31B 2.1329 . no
H21E H51F 1.8814 2_657 no
H21E H31E 2.0950 . no
H21E H11F 1.9461 . no
H21E H31D 1.5782 . no
H21E H41F 1.7501 . no
H21E C51B 2.7479 2_657 no
H21F H11E 2.5667 . no
H21F C11B 3.0139 . no
H21F O12 2.9001 . no
H21F H51E 2.5382 2_657 no
H21F C51B 1.8957 2_657 no
H21F H51D 1.9213 2_657 no
H21F H51F 1.1977 2_657 no
H22A O301 2.8979 . no
H22A H312 2.4604 . no
H22B H11B 2.5953 . no
H22B O102 2.5382 . no
H22B C111 3.0380 . no
H22B C116 3.0752 . no
H22C H31B 2.3590 . no
H31A C42 2.9194 . no
H31A C415 3.0500 1_455 no
H31A O42 2.5099 . no
H31A H415 2.3555 1_455 no
H31A H51C 2.5224 . no
H31B O22 2.7273 . no
H31B H415 2.5595 1_455 no
H31B C22 2.9728 . no
H31B H22C 2.3590 . no
H31D O21 2.7041 . no
H31D Fe2 3.4778 . no
H31D H41F 2.5227 . no
H31D C21B 2.4095 . no
H31D H21E 1.5782 . no
H31E H41E 2.5379 . no
H31E Fe5 3.5073 . no
H31E O41 2.6208 . no
H31E C21B 2.9009 . no
H31E C41B 2.3548 . no
H31E H21E 2.0950 . no
H31E H41F 1.7404 . no
H31F H51D 2.4253 . no
H31F C51B 2.6827 . no
H32A O401 2.5329 . no
H32B C113 3.0166 1_655 no
H32B C114 3.0125 1_655 no
H32B H21C 2.5494 . no
H32B H113 2.5090 1_655 no
H32B H114 2.5318 1_655 no
H32B O202 2.7919 . no
H32C O202 2.7328 . no
H41A O32 2.5087 . no
H41A C32 3.0070 . no
H41A H21C 2.3832 . no
H41B C403 2.9175 . no
H41B O402 2.8051 . no
H41C H11C 2.4740 2_657 no
H41D C21B 2.8930 . no
H41D H21D 1.9828 . no
H41E H11E 1.3509 2_657 no
H41E C51B 2.6567 . no
H41E H31E 2.5379 . no
H41E O51 2.8042 . no
H41E O52 2.8946 . no
H41E H11D 1.8197 2_657 no
H41E Fe1 3.4486 2_657 no
H41E H51E 2.2597 . no
H41E H51F 2.5912 . no
H41E O11 2.8301 2_657 no
H41E C11B 1.9202 2_657 no
H41F O31 2.6314 . no
H41F Fe3 3.4935 . no
H41F H31D 2.5227 . no
H41F H31E 1.7404 . no
H41F C21B 2.0008 . no
H41F C31B 2.3349 . no
H41F C51B 3.0032 . no
H41F H21D 1.5526 . no
H41F H21E 1.7501 . no
H41F H11E 2.3769 2_657 no
H41F H51E 2.1545 . no
H42A O302 2.6711 . no
H42B O501 2.7966 . no
H42B C516 3.0958 . no
H42C H315 2.5875 2_656 no
H42C C315 3.0243 2_656 no
H51A O12 2.6276 2_657 no
H51A H21A 2.4572 2_657 no
H51B O501 2.7987 . no
H51B O502 2.8962 . no
H51B C503 2.7861 . no
H51C C31A 3.0597 . no
H51C H31A 2.5224 . no
H51C O42 2.7995 . no
H51D C21B 2.8337 2_657 no
H51D H31F 2.4253 . no
H51D H21F 1.9213 2_657 no
H51D C31B 2.7859 . no
H51E Fe4 3.4115 . no
H51E O41 2.5617 . no
H51E C41B 2.4107 . no
H51E H41E 2.2597 . no
H51E H41F 2.1545 . no
H51E H11E 2.1989 2_657 no
H51E H21F 2.5382 2_657 no
H51F H21E 1.8814 2_657 no
H51F H21F 1.1977 2_657 no
H51F O12 2.9080 2_657 no
H51F O21 2.8103 2_657 no
H51F C11B 2.3353 2_657 no
H51F C21B 1.8647 2_657 no
H51F H11E 1.6781 2_657 no
H51F H41E 2.5912 . no
H51F Fe2 3.2664 2_657 no
H51F O11 2.4750 2_657 no
H52A O101 2.6571 2_657 no
H52B O402 2.7950 . no
H52C H510 2.5623 . no
H104 H106 2.3787 . no
H104 H112 2.4188 . no
H106 C213 2.9585 1_455 no
H106 H104 2.3787 . no
H106 H213 2.1789 1_455 no
H107 O101 2.7763 2_567 no
H109 H216 2.5675 . no
H110 O102 2.4810 . no
H110 C103 2.6535 . no
H112 H104 2.4188 . no
H112 C103 3.0613 . no
H113 H32B 2.5090 1_455 no
H114 H32B 2.5318 1_455 no
H114 C32 3.0874 1_455 no
H115 H507 2.5597 1_465 no
H116 C110 2.9277 . no
H116 C105 2.5779 . no
H204 H212 2.3393 . no
H206 C203 2.4168 . no
H206 O201 2.5329 . no
H208 H508 2.5792 1_465 no
H208 C308 2.9526 2_666 no
H208 H308 2.3352 2_666 no
H212 H204 2.3393 . no
H213 C106 2.9253 1_655 no
H213 H106 2.1789 1_655 no
H216 C205 2.7476 . no
H216 H109 2.5675 . no
H304 H306 2.1444 . no
H304 H316 2.3638 . no
H306 H304 2.1444 . no
H306 C410 3.0603 2_756 no
H307 C412 2.9253 2_756 no
H307 C413 3.0536 2_756 no
H307 H412 2.5995 2_756 no
H307 H509 2.4019 2_756 no
H308 H208 2.3352 2_666 no
H309 C210 3.0659 . no
H310 C312 2.9377 . no
H310 H312 2.2995 . no
H310 O301 2.4207 . no
H310 C303 2.8948 . no
H312 H310 2.2995 . no
H312 C303 3.0342 . no
H312 O301 2.6334 . no
H312 C22 2.9959 . no
H312 C310 2.9325 . no
H312 H22A 2.4604 . no
H314 C408 2.8235 2_656 no
H314 C409 3.0368 2_656 no
H314 C407 2.9328 2_656 no
H315 O302 2.8968 2_656 no
H315 C42 3.0522 2_656 no
H315 H42C 2.5875 2_656 no
H316 H304 2.3638 . no
H316 C316 2.8975 2_656 no
H316 H316 2.5228 2_656 no
H404 H410 2.3168 . no
H404 H416 2.2901 . no
H404 C409 3.0122 2_756 no
H406 O402 2.3919 . no
H406 C403 2.6383 . no
H406 H412 2.4513 . no
H409 O401 2.6677 2_756 no
H409 C32 3.0519 2_756 no
H410 H404 2.3168 . no
H410 C410 3.0173 2_756 no
H412 C406 2.6698 . no
H412 O402 2.8091 . no
H412 C405 2.7762 . no
H412 H406 2.4513 . no
H412 H307 2.5995 2_756 no
H415 H31A 2.3555 1_655 no
H415 C31A 2.8840 1_655 no
H415 H31B 2.5595 1_655 no
H416 C314 2.7987 1_655 no
H416 C313 3.0293 1_655 no
H416 H404 2.2901 . no
H504 H512 2.3777 . no
H504 C214 3.0177 1_545 no
H504 H506 2.4579 . no
H506 H504 2.4579 . no
H507 H115 2.5597 1_645 no
H508 C207 2.9969 1_645 no
H508 C208 2.9920 1_645 no
H508 H208 2.5792 1_645 no
H509 H307 2.4019 2_756 no
H510 O501 2.4771 . no
H510 C503 2.5018 . no
H510 H52C 2.5623 . no
H512 C215 3.0392 1_545 no
H512 C216 3.0557 1_545 no
H512 H504 2.3777 . no
H514 C306 2.8239 2_656 no
H514 C307 2.6718 2_656 no
H514 C308 2.9966 2_656 no
H516 C505 2.6934 . no
H516 C510 3.0301 . no

loop_
_geom_hbond_atom_site_label_D
_geom_hbond_atom_site_label_H
_geom_hbond_atom_site_label_A
_geom_hbond_site_symmetry_A
_geom_hbond_distance_DH
_geom_hbond_distance_HA
_geom_hbond_distance_DA
_geom_hbond_angle_DHA
_geom_hbond_publ_flag
C11A H11C O52 2_657 .9800 2.5342 3.156(8) 121.23 no
C21A H21C O32 . .9799 2.5713 3.219(10) 123.60 no
C22 H22B O102 . .9790 2.5382 3.083(8) 115.08 no
C31A H31A O42 . .9802 2.5099 3.150(14) 122.80 no
C32 H32A O401 . .9806 2.5329 3.120(7) 118.29 no
C41A H41A O32 . .9808 2.5087 3.143(11) 122.17 no
C110 H110 O102 . .9503 2.4810 3.105(10) 123.24 no
C206 H206 O201 . .9501 2.5329 3.173(15) 124.80 no
C310 H310 O301 . .9502 2.4207 2.926(8) 113.05 no
C406 H406 O402 . .9504 2.3919 3.044(8) 125.55 no
C510 H510 O501 . .9495 2.4771 3.103(9) 123.45 no

loop_
_geom_torsion_atom_site_label_1
_geom_torsion_atom_site_label_2
_geom_torsion_atom_site_label_3
_geom_torsion_atom_site_label_4
_geom_torsion_site_symmetry_1
_geom_torsion_site_symmetry_3
_geom_torsion_site_symmetry_4
_geom_torsion
_geom_torsion_publ_flag
O12 Fe1 O11 Fe2 . . . -17.52(15) no
O12 Fe1 O11 C11A . . . -157.3(5) no
O101 Fe1 O11 Fe2 . . . 74.24(17) no
O101 Fe1 O11 C11A . . . -65.6(5) no
O51 Fe1 O11 Fe2 2_657 . . -112.18(16) no
O51 Fe1 O11 C11A 2_657 . . 108.0(5) no
O52 Fe1 O11 Fe2 2_657 . . 169.06(16) no
O52 Fe1 O11 C11A 2_657 . . 29.2(5) no
O11 Fe1 O12 Fe2 . . . 17.42(15) no
O11 Fe1 O12 C12 . . . 165.1(4) no
O101 Fe1 O12 Fe2 . . . -71.56(16) no
O101 Fe1 O12 C12 . . . 76.1(4) no
O51 Fe1 O12 Fe2 2_657 . . 112.82(15) no
O51 Fe1 O12 C12 2_657 . . -99.5(4) no
O502 Fe1 O12 Fe2 2_657 . . -157.66(15) no
O502 Fe1 O12 C12 2_657 . . -10.0(4) no
O11 Fe1 O101 C103 . . . -38.5(5) no
O12 Fe1 O101 C103 . . . 39.5(5) no
O52 Fe1 O101 C103 2_657 . . -135.3(5) no
O502 Fe1 O101 C103 2_657 . . 133.7(5) no
O11 Fe1 O51 Fe5 . 2_657 2_657 -112.64(15) no
O11 Fe1 O51 C51A . 2_657 2_657 109.3(4) no
O12 Fe1 O51 Fe5 . 2_657 2_657 168.81(14) no
O12 Fe1 O51 C51A . 2_657 2_657 30.8(4) no
O11 Fe1 O52 Fe5 . 2_657 2_657 111.94(15) no
O11 Fe1 O52 C52 . 2_657 2_657 -98.5(5) no
O101 Fe1 O52 Fe5 . 2_657 2_657 -158.16(15) no
O101 Fe1 O52 C52 . 2_657 2_657 -8.6(5) no
O12 Fe1 O502 C503 . 2_657 2_657 -131.9(5) no
O101 Fe1 O502 C503 . 2_657 2_657 136.8(5) no
O12 Fe2 O11 Fe1 . . . 17.45(15) no
O12 Fe2 O11 C11A . . . 155.4(5) no
O21 Fe2 O11 Fe1 . . . 115.23(16) no
O21 Fe2 O11 C11A . . . -106.8(5) no
O22 Fe2 O11 Fe1 . . . -166.49(18) no
O22 Fe2 O11 C11A . . . -28.5(5) no
O102 Fe2 O11 Fe1 . . . -72.90(16) no
O102 Fe2 O11 C11A . . . 65.1(5) no
O11 Fe2 O12 Fe1 . . . -17.55(15) no
O11 Fe2 O12 C12 . . . -165.2(5) no
O21 Fe2 O12 Fe1 . . . -114.17(16) no
O21 Fe2 O12 C12 . . . 98.2(5) no
O102 Fe2 O12 Fe1 . . . 71.95(16) no
O102 Fe2 O12 C12 . . . -75.7(5) no
O201 Fe2 O12 Fe1 . . . 157.07(18) no
O201 Fe2 O12 C12 . . . 9.4(5) no
O11 Fe2 O21 Fe3 . . . 113.83(15) no
O11 Fe2 O21 C21A . . . -108.9(5) no
O12 Fe2 O21 Fe3 . . . -166.82(15) no
O12 Fe2 O21 C21A . . . -29.5(5) no
O22 Fe2 O21 Fe3 . . . 17.97(16) no
O22 Fe2 O21 C21A . . . 155.3(5) no
O201 Fe2 O21 Fe3 . . . -74.90(17) no
O201 Fe2 O21 C21A . . . 62.4(5) no
O11 Fe2 O22 Fe3 . . . -115.08(17) no
O11 Fe2 O22 C22 . . . 89.2(5) no
O21 Fe2 O22 Fe3 . . . -18.22(15) no
O21 Fe2 O22 C22 . . . -173.9(5) no
O102 Fe2 O22 Fe3 . . . 154.89(16) no
O102 Fe2 O22 C22 . . . -.8(5) no
O201 Fe2 O22 Fe3 . . . 69.63(19) no
O201 Fe2 O22 C22 . . . -86.1(5) no
O11 Fe2 O102 C103 . . . 35.7(5) no
O12 Fe2 O102 C103 . . . -42.6(5) no
O22 Fe2 O102 C103 . . . 133.1(5) no
O201 Fe2 O102 C103 . . . -134.7(5) no
O12 Fe2 O201 C203 . . . 138.7(6) no
O21 Fe2 O201 C203 . . . 39.5(6) no
O22 Fe2 O201 C203 . . . -37.8(6) no
O102 Fe2 O201 C203 . . . -131.2(6) no
O22 Fe3 O21 Fe2 . . . -18.07(16) no
O22 Fe3 O21 C21A . . . -155.2(5) no
O31 Fe3 O21 Fe2 . . . -116.70(19) no
O31 Fe3 O21 C21A . . . 106.2(5) no
O32 Fe3 O21 Fe2 . . . 164.17(15) no
O32 Fe3 O21 C21A . . . 27.1(5) no
O202 Fe3 O21 Fe2 . . . 74.15(19) no
O202 Fe3 O21 C21A . . . -62.9(5) no
O21 Fe3 O22 Fe2 . . . 18.08(15) no
O21 Fe3 O22 C22 . . . 173.4(6) no
O31 Fe3 O22 Fe2 . . . 113.84(17) no
O31 Fe3 O22 C22 . . . -90.9(6) no
O202 Fe3 O22 Fe2 . . . -70.39(17) no
O202 Fe3 O22 C22 . . . 84.9(6) no
O301 Fe3 O22 Fe2 . . . -156.83(17) no
O301 Fe3 O22 C22 . . . -1.6(6) no
O21 Fe3 O31 Fe4 . . . -114.70(17) no
O21 Fe3 O31 C31A . . . 98.9(10) no
O22 Fe3 O31 Fe4 . . . 166.92(16) no
O22 Fe3 O31 C31A . . . 20.5(11) no
O32 Fe3 O31 Fe4 . . . -17.15(16) no
O32 Fe3 O31 C31A . . . -163.6(11) no
O301 Fe3 O31 Fe4 . . . 73.8(2) no
O301 Fe3 O31 C31A . . . -72.7(11) no
O21 Fe3 O32 Fe4 . . . 113.10(15) no
O21 Fe3 O32 C32 . . . -99.1(4) no
O31 Fe3 O32 Fe4 . . . 16.98(14) no
O31 Fe3 O32 C32 . . . 164.8(5) no
O202 Fe3 O32 Fe4 . . . -157.95(16) no
O202 Fe3 O32 C32 . . . -10.2(5) no
O301 Fe3 O32 Fe4 . . . -71.61(16) no
O301 Fe3 O32 C32 . . . 76.2(5) no
O21 Fe3 O202 C203 . . . -36.4(6) no
O22 Fe3 O202 C203 . . . 40.8(6) no
O32 Fe3 O202 C203 . . . -135.4(6) no
O301 Fe3 O202 C203 . . . 134.0(6) no
O22 Fe3 O301 C303 . . . -146.3(5) no
O31 Fe3 O301 C303 . . . -46.3(6) no
O32 Fe3 O301 C303 . . . 31.8(5) no
O202 Fe3 O301 C303 . . . 122.0(6) no
O32 Fe4 O31 Fe3 . . . 17.14(16) no
O32 Fe4 O31 C31A . . . 163.6(10) no
O41 Fe4 O31 Fe3 . . . 112.83(16) no
O41 Fe4 O31 C31A . . . -100.7(10) no
O42 Fe4 O31 Fe3 . . . -168.49(16) no
O42 Fe4 O31 C31A . . . -22.0(10) no
O302 Fe4 O31 Fe3 . . . -72.82(18) no
O302 Fe4 O31 C31A . . . 73.7(10) no
O31 Fe4 O32 Fe3 . . . -17.00(15) no
O31 Fe4 O32 C32 . . . -163.8(5) no
O41 Fe4 O32 Fe3 . . . -111.82(16) no
O41 Fe4 O32 C32 . . . 101.4(5) no
O302 Fe4 O32 Fe3 . . . 73.47(18) no
O302 Fe4 O32 C32 . . . -73.3(5) no
O401 Fe4 O32 Fe3 . . . 159.09(16) no
O401 Fe4 O32 C32 . . . 12.3(5) no
O31 Fe4 O41 Fe5 . . . 113.35(17) no
O31 Fe4 O41 C41A . . . -106.3(5) no
O32 Fe4 O41 Fe5 . . . -167.86(16) no
O32 Fe4 O41 C41A . . . -27.5(5) no
O42 Fe4 O41 Fe5 . . . 17.12(15) no
O42 Fe4 O41 C41A . . . 157.5(5) no
O401 Fe4 O41 Fe5 . . . -74.40(17) no
O401 Fe4 O41 C41A . . . 66.0(5) no
O31 Fe4 O42 Fe5 . . . -111.68(16) no
O31 Fe4 O42 C42 . . . 98.8(5) no
O41 Fe4 O42 Fe5 . . . -16.99(15) no
O41 Fe4 O42 C42 . . . -166.5(5) no
O302 Fe4 O42 Fe5 . . . 157.11(17) no
O302 Fe4 O42 C42 . . . 7.6(5) no
O401 Fe4 O42 Fe5 . . . 71.40(17) no
O401 Fe4 O42 C42 . . . -78.1(5) no
O31 Fe4 O302 C303 . . . 41.1(6) no
O32 Fe4 O302 C303 . . . -37.1(6) no
O42 Fe4 O302 C303 . . . 138.5(5) no
O401 Fe4 O302 C303 . . . -130.7(6) no
O32 Fe4 O401 C403 . . . 135.5(5) no
O41 Fe4 O401 C403 . . . 38.8(5) no
O42 Fe4 O401 C403 . . . -39.2(5) no
O302 Fe4 O401 C403 . . . -134.7(5) no
O42 Fe5 O41 Fe4 . . . -16.96(15) no
O42 Fe5 O41 C41A . . . -156.0(5) no
O51 Fe5 O41 Fe4 . . . -112.42(16) no
O51 Fe5 O41 C41A . . . 108.6(5) no
O52 Fe5 O41 Fe4 . . . 168.56(16) no
O52 Fe5 O41 C41A . . . 29.5(5) no
O402 Fe5 O41 Fe4 . . . 74.72(16) no
O402 Fe5 O41 C41A . . . -64.3(5) no
O41 Fe5 O42 Fe4 . . . 17.09(15) no
O41 Fe5 O42 C42 . . . 167.5(5) no
O51 Fe5 O42 Fe4 . . . 113.43(15) no
O51 Fe5 O42 C42 . . . -96.1(5) no
O402 Fe5 O42 Fe4 . . . -71.47(16) no
O402 Fe5 O42 C42 . . . 79.0(5) no
O501 Fe5 O42 Fe4 . . . -157.92(15) no
O501 Fe5 O42 C42 . . . -7.5(5) no
O41 Fe5 O51 C51A . . . 108.0(5) no
O41 Fe5 O51 Fe1 . . 2_657 -114.33(15) no
O42 Fe5 O51 C51A . . . 29.4(5) no
O42 Fe5 O51 Fe1 . . 2_657 167.10(14) no
O52 Fe5 O51 C51A . . . -154.6(5) no
O52 Fe5 O51 Fe1 . . 2_657 -16.87(14) no
O501 Fe5 O51 C51A . . . -63.5(5) no
O501 Fe5 O51 Fe1 . . 2_657 74.22(15) no
O41 Fe5 O52 C52 . . . -98.1(5) no
O41 Fe5 O52 Fe1 . . 2_657 112.77(15) no
O51 Fe5 O52 C52 . . . 165.9(5) no
O51 Fe5 O52 Fe1 . . 2_657 16.79(14) no
O402 Fe5 O52 C52 . . . -8.6(5) no
O402 Fe5 O52 Fe1 . . 2_657 -157.75(15) no
O501 Fe5 O52 C52 . . . 77.8(5) no
O501 Fe5 O52 Fe1 . . 2_657 -71.32(15) no
O41 Fe5 O402 C403 . . . -39.5(5) no
O42 Fe5 O402 C403 . . . 38.3(5) no
O52 Fe5 O402 C403 . . . -138.2(5) no
O501 Fe5 O402 C403 . . . 131.3(5) no
O42 Fe5 O501 C503 . . . -133.7(5) no
O51 Fe5 O501 C503 . . . -36.9(5) no
O52 Fe5 O501 C503 . . . 41.2(5) no
O402 Fe5 O501 C503 . . . 135.1(5) no
Fe2 O201 C203 C204 . . . -178.4(5) no
Fe2 O201 C203 O202 . . . 2.2(10) no
Fe3 O202 C203 O201 . . . -3.9(10) no
Fe3 O202 C203 C204 . . . 176.8(5) no
Fe4 O401 C403 O402 . . . .6(9) no
Fe4 O401 C403 C404 . . . -178.8(4) no
Fe5 O402 C403 C404 . . . 179.0(4) no
Fe5 O402 C403 O401 . . . -.3(9) no
O101 C103 C104 H104 . . . -14.36 no
O102 C103 C104 H104 . . . 166.13 no
O201 C203 C204 C211 . . . 45.3(10) no
O202 C203 C204 C205 . . . 94.1(8) no
O201 C203 C204 C205 . . . -85.3(8) no
O202 C203 C204 C211 . . . -135.2(7) no
H104 C104 C105 C106 . . . -34.09 no
H104 C104 C105 C110 . . . 143.00 no
C203 C204 C205 C206 . . . 8.5(12) no
C203 C204 C205 C210 . . . -164.0(7) no
C211 C204 C205 C206 . . . -119.8(11) no
C211 C204 C205 C210 . . . 67.7(11) no
C203 C204 C211 C212 . . . 87.0(12) no
C203 C204 C211 C216 . . . -87.4(9) no
C205 C204 C211 C212 . . . -144.3(10) no
C205 C204 C211 C216 . . . 41.3(12) no
H104 C104 C111 C116 . . . 141.45 no
H104 C104 C111 C112 . . . -40.43 no
C210 C205 C206 C207 . . . 4.1(18) no
C204 C205 C206 C207 . . . -168.9(12) no
C104 C105 C106 H106 . . . 2.61 no
C204 C205 C210 C209 . . . 176.3(8) no
C206 C205 C210 C209 . . . 3.3(14) no
C106 C105 C110 H110 . . . 175.19 no
C110 C105 C106 H106 . . . -174.72 no
C104 C105 C110 H110 . . . -1.88 no
C205 C206 C207 C208 . . . -11(2) no
C105 C106 C107 H107 . . . 175.59 no
H106 C106 C107 C108 . . . 175.58 no
H106 C106 C107 H107 . . . -4.51 no
C106 C107 C108 H108 . . . -176.97 no
H107 C107 C108 C109 . . . -176.86 no
H107 C107 C108 H108 . . . 3.12 no
C206 C207 C208 C209 . . . 12(2) no
C107 C108 C109 H109 . . . 177.56 no
H108 C108 C109 H109 . . . -2.42 no
H108 C108 C109 C110 . . . 177.35 no
C207 C208 C209 C210 . . . -6(2) no
C108 C109 C110 H110 . . . -176.43 no
C208 C209 C210 C205 . . . -2.8(17) no
H109 C109 C110 H110 . . . 3.34 no
H109 C109 C110 C105 . . . -176.55 no
C104 C111 C116 H116 . . . -3.72 no
C116 C111 C112 H112 . . . -178.44 no
C104 C111 C112 H112 . . . 3.37 no
C112 C111 C116 H116 . . . 178.19 no
C212 C211 C216 C215 . . . .3(14) no
C204 C211 C216 C215 . . . 174.8(8) no
C204 C211 C212 C213 . . . -174.7(11) no
C216 C211 C212 C213 . . . -.2(19) no
H112 C112 C113 C114 . . . -179.69 no
C111 C112 C113 H113 . . . -179.56 no
H112 C112 C113 H113 . . . .36 no
C211 C212 C213 C214 . . . 0(2) no
H113 C113 C114 C115 . . . 177.86 no
H113 C113 C114 H114 . . . -2.04 no
C112 C113 C114 H114 . . . 178.01 no
C212 C213 C214 C215 . . . 0(2) no
H114 C114 C115 H115 . . . 1.68 no
C113 C114 C115 H115 . . . -178.22 no
H114 C114 C115 C116 . . . -178.25 no
C213 C214 C215 C216 . . . .0(19) no
C214 C215 C216 C211 . . . -.2(15) no
H115 C115 C116 H116 . . . .18 no
C114 C115 C116 H116 . . . -179.89 no
H115 C115 C116 C111 . . . -179.92 no
O402 C403 C404 C405 . . . 76.4(7) no
O402 C403 C404 C411 . . . -47.2(9) no
O302 C303 C304 H304 . . . -5.42 no
O301 C303 C304 H304 . . . 175.32 no
O401 C403 C404 C405 . . . -104.2(7) no
O401 C403 C404 C411 . . . 132.3(8) no
C411 C404 C405 C406 . . . 85.9(10) no
C403 C404 C411 C416 . . . -130.2(13) no
C411 C404 C405 C410 . . . -88.6(9) no
C403 C404 C411 C412 . . . 76.8(11) no
C403 C404 C405 C410 . . . 146.7(7) no
C403 C404 C405 C406 . . . -38.8(10) no
H304 C304 C305 C306 . . . 11.57 no
H304 C304 C305 C310 . . . -171.70 no
H304 C304 C311 C312 . . . 177.12 no
H304 C304 C311 C316 . . . -18.55 no
C405 C404 C411 C412 . . . -47.7(11) no
C405 C404 C411 C416 . . . 105.3(14) no
C404 C405 C406 C407 . . . -174.7(8) no
C410 C405 C406 C407 . . . -.3(13) no
C404 C405 C410 C409 . . . 176.4(8) no
C406 C405 C410 C409 . . . 1.6(12) no
C310 C305 C306 H306 . . . -179.63 no
C304 C305 C310 H310 . . . -1.28 no
C304 C305 C306 H306 . . . -2.74 no
C306 C305 C310 H310 . . . 175.38 no
C405 C406 C407 C408 . . . -2.3(15) no
H306 C306 C307 H307 . . . 9.48 no
C305 C306 C307 H307 . . . -170.56 no
H306 C306 C307 C308 . . . -170.47 no
C406 C407 C408 C409 . . . 3.7(16) no
H307 C307 C308 H308 . . . -15.12 no
H307 C307 C308 C309 . . . 164.80 no
C306 C307 C308 H308 . . . 164.83 no
H308 C308 C309 H309 . . . 10.89 no
C307 C308 C309 H309 . . . -169.03 no
H308 C308 C309 C310 . . . -169.21 no
C407 C408 C409 C410 . . . -2.5(17) no
H309 C309 C310 C305 . . . 178.53 no
H309 C309 C310 H310 . . . -1.44 no
C308 C309 C310 H310 . . . 178.66 no
C408 C409 C410 C405 . . . -.2(14) no
C304 C311 C312 H312 . . . -2.28 no
C404 C411 C412 C413 . . . 176.0(12) no
C416 C411 C412 C413 . . . 19.0(18) no
C404 C411 C416 C415 . . . -173.5(15) no
C412 C411 C416 C415 . . . -17(2) no
C316 C311 C312 H312 . . . -168.16 no
C304 C311 C316 H316 . . . .87 no
C312 C311 C316 H316 . . . 166.83 no
C311 C312 C313 H313 . . . 177.05 no
H312 C312 C313 C314 . . . 177.18 no
H312 C312 C313 H313 . . . -2.96 no
C411 C412 C413 C414 . . . -12(2) no
H313 C313 C314 C315 . . . 173.69 no
H313 C313 C314 H314 . . . -6.39 no
C312 C313 C314 H314 . . . 173.48 no
C412 C413 C414 C415 . . . 1(3) no
H314 C314 C315 H315 . . . 5.79 no
C413 C414 C415 C416 . . . 0(3) no
C313 C314 C315 H315 . . . -174.28 no
H314 C314 C315 C316 . . . -174.38 no
C314 C315 C316 H316 . . . -174.99 no
H315 C315 C316 C311 . . . -175.02 no
H315 C315 C316 H316 . . . 4.85 no
C414 C415 C416 C411 . . . 10(3) no
O501 C503 C504 H504 . . . -163.62 no
O502 C503 C504 H504 . . . 17.04 no
H504 C504 C505 C506 . . . 45.24 no
H504 C504 C505 C510 . . . -133.39 no
H504 C504 C511 C512 . . . 25.62 no
H504 C504 C511 C516 . . . -158.02 no
C504 C505 C506 H506 . . . -1.73 no
C510 C505 C506 H506 . . . 177.00 no
C504 C505 C510 H510 . . . -.18 no
C506 C505 C510 H510 . . . -178.86 no
C505 C506 C507 H507 . . . -176.37 no
H506 C506 C507 C508 . . . -176.46 no
H506 C506 C507 H507 . . . 3.67 no
C506 C507 C508 H508 . . . 177.80 no
H507 C507 C508 C509 . . . 177.72 no
H507 C507 C508 H508 . . . -2.33 no
C507 C508 C509 H509 . . . -179.66 no
H508 C508 C509 C510 . . . -179.45 no
H508 C508 C509 H509 . . . .39 no
C508 C509 C510 H510 . . . -179.97 no
H509 C509 C510 C505 . . . -179.86 no
H509 C509 C510 H510 . . . .18 no
C504 C511 C512 H512 . . . -4.58 no
C516 C511 C512 H512 . . . 179.11 no
C504 C511 C516 H516 . . . 2.16 no
C512 C511 C516 H516 . . . 178.49 no
C511 C512 C513 H513 . . . -177.54 no
H512 C512 C513 C514 . . . -177.52 no
H512 C512 C513 H513 . . . 2.49 no
C512 C513 C514 H514 . . . 178.11 no
H513 C513 C514 C515 . . . 178.08 no
H513 C513 C514 H514 . . . -1.90 no
C513 C514 C515 H515 . . . 179.60 no
H514 C514 C515 C516 . . . 179.70 no
H514 C514 C515 H515 . . . -.42 no
C514 C515 C516 H516 . . . -177.92 no
H515 C515 C516 C511 . . . -177.93 no
H515 C515 C516 H516 . . . 2.20 no
